data_4510827
loop_
_publ_author_name
'Yang, Jin'
'Hu, Ting'
'Mak, Thomas C. W.'

_publ_section_title
;
 Flexible Bis(imidazole) Mediated Assembly of Silver(I)--Organic
 Frameworks with Ethynide and Trifluoroacetate Ligands
;
_journal_issue 6
_journal_name_full 'Crystal Growth &amp; Design'
_journal_page_first 2990
_journal_paper_doi 10.1021/cg500271f
_journal_volume 14
_journal_year 2014
_chemical_formula_sum 'C55 H49 Ag9 F18 N4 O17'
_chemical_formula_weight 2350.78
_chemical_name_systematic
;
 ?
;
_space_group_IT_number 2
_symmetry_cell_setting triclinic
_symmetry_space_group_name_Hall '-P 1'
_symmetry_space_group_name_H-M 'P -1'
_atom_sites_solution_hydrogens geom
_atom_sites_solution_primary direct
_atom_sites_solution_secondary difmap
_audit_creation_method SHELXL-97
_cell_angle_alpha 76.311(3)
_cell_angle_beta 88.568(3)
_cell_angle_gamma 72.997(3)
_cell_formula_units_Z 2
_cell_length_a 10.9216(18)
_cell_length_b 13.425(2)
_cell_length_c 26.111(4)
_cell_measurement_temperature 293(2)
_cell_measurement_theta_max 25.03
_cell_measurement_theta_min 1.95
_cell_volume 3553.1(10)
_computing_cell_refinement 'SAINT(Bruker, 2001)'
_computing_data_collection 'APEX2(Bruker, 2003)'
_computing_data_reduction 'APEX2(Bruker, 2003)'
_computing_structure_refinement 'SHELXL-97 (Sheldrick, 1997)'
_computing_structure_solution 'SHELXS-97 (Sheldrick, 1990)'
_diffrn_ambient_temperature 293(2)
_diffrn_measured_fraction_theta_full 0.997
_diffrn_measured_fraction_theta_max 0.997
_diffrn_radiation_monochromator graphite
_diffrn_radiation_source 'fine-focus sealed tube'
_diffrn_radiation_type MoK\a
_diffrn_radiation_wavelength 0.71073
_diffrn_reflns_av_R_equivalents 0.0695
_diffrn_reflns_av_sigmaI/netI 0.0699
_diffrn_reflns_limit_h_max 12
_diffrn_reflns_limit_h_min -12
_diffrn_reflns_limit_k_max 15
_diffrn_reflns_limit_k_min -15
_diffrn_reflns_limit_l_max 31
_diffrn_reflns_limit_l_min -31
_diffrn_reflns_number 44793
_diffrn_reflns_theta_full 25.00
_diffrn_reflns_theta_max 25.03
_diffrn_reflns_theta_min 1.95
_exptl_absorpt_coefficient_mu 2.536
_exptl_absorpt_correction_T_max 0.7454
_exptl_absorpt_correction_T_min 0.4602
_exptl_absorpt_correction_type multi-scan
_exptl_absorpt_process_details SADABS
_exptl_crystal_colour 'pale yellow'
_exptl_crystal_density_diffrn 2.197
_exptl_crystal_density_method 'not measured'
_exptl_crystal_description block
_exptl_crystal_F_000 2256
_exptl_crystal_size_max 0.24
_exptl_crystal_size_mid 0.21
_exptl_crystal_size_min 0.19
_refine_diff_density_max 1.806
_refine_diff_density_min -1.639
_refine_diff_density_rms 0.323
_refine_ls_extinction_method none
_refine_ls_goodness_of_fit_ref 1.034
_refine_ls_hydrogen_treatment mixed
_refine_ls_matrix_type full
_refine_ls_number_parameters 1000
_refine_ls_number_reflns 12499
_refine_ls_number_restraints 72
_refine_ls_restrained_S_all 1.049
_refine_ls_R_factor_all 0.0843
_refine_ls_R_factor_gt 0.0788
_refine_ls_shift/su_max 0.001
_refine_ls_shift/su_mean 0.000
_refine_ls_structure_factor_coef Fsqd
_refine_ls_weighting_details 'calc w=1/[\s^2^(Fo^2^)+(0.1868P)^2^+0.0000P] where P=(Fo^2^+2Fc^2^)/3'
_refine_ls_weighting_scheme calc
_refine_ls_wR_factor_gt 0.2159
_refine_ls_wR_factor_ref 0.2267
_reflns_number_gt 10824
_reflns_number_total 12499
_reflns_threshold_expression >2sigma(I)
_cod_data_source_file cg500271f_si_002.cif
_cod_data_source_block 2A
_cod_depositor_comments
;
The following automatic conversions were performed:

'_symmetry_cell_setting' value 'Triclinic' changed to 'triclinic'
according to
/usr/data/users/saulius/crontab/automatic-downloads/rss-feeds/ACS/lib/dictionaries/cif_core.dic
dictionary named 'cif_core.dic' version 2.4.2 from 2011-04-26.

Automatic conversion script
Id: cif_fix_values 2281 2013-09-26 08:29:07Z andrius 

 Adding full bibliography for 4510825--4510834.cif.
;
_cod_database_code 4510827

loop_
_symmetry_equiv_pos_as_xyz
'x, y, z'
'-x, -y, -z'

loop_
_atom_site_label
_atom_site_type_symbol
_atom_site_fract_x
_atom_site_fract_y
_atom_site_fract_z
_atom_site_U_iso_or_equiv
_atom_site_adp_type
_atom_site_occupancy
_atom_site_symmetry_multiplicity
_atom_site_calc_flag
_atom_site_refinement_flags
_atom_site_disorder_assembly
_atom_site_disorder_group
C1 C 0.4161(8) 0.1932(7) 0.4112(3) 0.047(2) Uani 1 1 d . . .
H1 H 0.4977 0.1450 0.4135 0.056 Uiso 1 1 calc R . .
C2 C 0.3522(9) 0.2247(8) 0.4525(3) 0.048(2) Uani 1 1 d . . .
H2 H 0.3817 0.2040 0.4876 0.058 Uiso 1 1 calc R . .
C3 C 0.2325(7) 0.3037(7) 0.3796(3) 0.0356(17) Uani 1 1 d . . .
H3 H 0.1642 0.3467 0.3562 0.043 Uiso 1 1 calc R . .
C4 C 0.1311(8) 0.3489(7) 0.4615(3) 0.0407(18) Uani 1 1 d . . .
H4A H 0.1097 0.2960 0.4896 0.049 Uiso 1 1 calc R . .
H4B H 0.0554 0.3858 0.4383 0.049 Uiso 1 1 calc R . .
C5 C 0.1688(7) 0.4293(7) 0.4851(3) 0.0371(17) Uani 1 1 d . . .
C6 C 0.2157(10) 0.4015(7) 0.5365(3) 0.048(2) Uani 1 1 d . . .
H6 H 0.2221 0.3332 0.5570 0.058 Uiso 1 1 calc R . .
C7 C 0.2540(10) 0.4730(8) 0.5586(3) 0.051(2) Uani 1 1 d . . .
H7 H 0.2864 0.4519 0.5933 0.062 Uiso 1 1 calc R . .
C8 C 0.2437(7) 0.5763(6) 0.5286(3) 0.0342(17) Uani 1 1 d . . .
C9 C 0.1940(9) 0.6048(7) 0.4769(3) 0.0437(19) Uani 1 1 d . . .
H9 H 0.1859 0.6733 0.4562 0.052 Uiso 1 1 calc R . .
C10 C 0.1555(8) 0.5310(7) 0.4554(3) 0.0434(19) Uani 1 1 d . . .
H10 H 0.1211 0.5515 0.4210 0.052 Uiso 1 1 calc R . .
C11 C 0.2822(8) 0.6556(7) 0.5528(3) 0.0409(18) Uani 1 1 d . . .
H11A H 0.3434 0.6169 0.5823 0.049 Uiso 1 1 calc R . .
H11B H 0.3232 0.6983 0.5268 0.049 Uiso 1 1 calc R . .
C12 C 0.1372(8) 0.7174(7) 0.6229(3) 0.0348(17) Uani 1 1 d . . .
H12 H 0.1831 0.6646 0.6513 0.042 Uiso 1 1 calc R . .
C13 C -0.0053(8) 0.8536(7) 0.5757(3) 0.0423(19) Uani 1 1 d . . .
H13 H -0.0778 0.9125 0.5659 0.051 Uiso 1 1 calc R . .
C14 C 0.0814(9) 0.8113(7) 0.5421(3) 0.0427(19) Uani 1 1 d . . .
H14 H 0.0797 0.8369 0.5057 0.051 Uiso 1 1 calc R . .
C15 C 1.3740(7) 0.2055(6) 0.2116(3) 0.0302(15) Uani 1 1 d . . .
C16 C 1.3761(7) 0.1970(6) 0.1662(3) 0.0336(17) Uani 1 1 d . . .
C17 C 1.3775(8) 0.1903(7) 0.1112(3) 0.0393(18) Uani 1 1 d . . .
C18 C 1.3560(9) 0.2841(8) 0.0720(3) 0.048(2) Uani 1 1 d . . .
H18 H 1.3406 0.3497 0.0808 0.058 Uiso 1 1 calc R . .
C19 C 1.3577(10) 0.2794(10) 0.0191(4) 0.062(3) Uani 1 1 d . . .
H19 H 1.3470 0.3411 -0.0078 0.074 Uiso 1 1 calc R . .
C20 C 1.3763(11) 0.1776(12) 0.0071(4) 0.074(4) Uani 1 1 d . . .
H20 H 1.3743 0.1734 -0.0279 0.089 Uiso 1 1 calc R . .
C21 C 1.3964(12) 0.0890(11) 0.0455(4) 0.069(3) Uani 1 1 d . . .
H21 H 1.4087 0.0232 0.0372 0.083 Uiso 1 1 calc R . .
C22 C 1.3993(10) 0.0935(8) 0.0994(4) 0.052(2) Uani 1 1 d . . .
H22 H 1.4159 0.0310 0.1261 0.062 Uiso 1 1 calc R . .
C23 C 0.6914(7) 0.2452(6) 0.1991(3) 0.0329(16) Uani 1 1 d . . .
C24 C 0.6846(7) 0.2665(6) 0.1506(3) 0.0314(16) Uani 1 1 d . . .
C25 C 0.6841(8) 0.2799(7) 0.0943(3) 0.0391(18) Uani 1 1 d . . .
C26 C 0.6952(9) 0.1892(8) 0.0734(3) 0.046(2) Uani 1 1 d . . .
H26 H 0.7016 0.1225 0.0956 0.056 Uiso 1 1 calc R . .
C27 C 0.6965(12) 0.2019(10) 0.0202(4) 0.070(3) Uani 1 1 d . . .
H27 H 0.7056 0.1426 0.0063 0.084 Uiso 1 1 calc R . .
C28 C 0.6845(12) 0.3015(12) -0.0140(4) 0.073(3) Uani 1 1 d . . .
H28 H 0.6854 0.3082 -0.0503 0.088 Uiso 1 1 calc R . .
C29 C 0.6715(15) 0.3880(11) 0.0056(4) 0.081(4) Uani 1 1 d . . .
H29 H 0.6629 0.4545 -0.0173 0.097 Uiso 1 1 calc R . .
C30 C 0.6708(13) 0.3786(10) 0.0603(4) 0.070(3) Uani 1 1 d . . .
H30 H 0.6615 0.4387 0.0736 0.084 Uiso 1 1 calc R . .
C31 C 1.0551(7) 0.1398(6) 0.2248(3) 0.0290(15) Uani 1 1 d . . .
C32 C 1.0605(7) 0.1190(6) 0.1818(3) 0.0307(16) Uani 1 1 d . . .
C33 C 1.0697(7) 0.0996(6) 0.1292(3) 0.0294(15) Uani 1 1 d . . .
C34 C 1.0444(9) 0.1837(7) 0.0854(3) 0.046(2) Uani 1 1 d . . .
H34 H 1.0197 0.2540 0.0891 0.055 Uiso 1 1 calc R . .
C35 C 1.0559(11) 0.1632(9) 0.0354(4) 0.061(3) Uani 1 1 d . . .
H35 H 1.0396 0.2205 0.0059 0.073 Uiso 1 1 calc R . .
C36 C 1.0900(11) 0.0629(9) 0.0289(3) 0.058(3) Uani 1 1 d . . .
H36 H 1.0986 0.0510 -0.0048 0.070 Uiso 1 1 calc R . .
C37 C 1.1121(10) -0.0222(8) 0.0721(4) 0.054(2) Uani 1 1 d . . .
H37 H 1.1331 -0.0917 0.0674 0.065 Uiso 1 1 calc R . .
C38 C 1.1034(9) -0.0058(8) 0.1233(3) 0.044(2) Uani 1 1 d . . .
H38 H 1.1197 -0.0636 0.1527 0.053 Uiso 1 1 calc R . .
C39 C 1.0013(8) 0.4597(6) 0.1213(3) 0.0372(18) Uani 1 1 d . A .
C40 C 0.9815(9) 0.5591(8) 0.0761(4) 0.050(2) Uani 1 1 d . . .
C41 C 0.9370(8) 0.4635(6) 0.2679(3) 0.0333(16) Uani 1 1 d . A .
C42 C 0.9027(10) 0.5615(8) 0.2928(4) 0.054(2) Uani 1 1 d . . .
C43 C 0.4776(9) 0.4359(7) 0.3057(3) 0.0422(19) Uani 1 1 d . . .
C44 C 0.4204(12) 0.5185(9) 0.3374(5) 0.075(4) Uani 1 1 d . . .
C45 C 1.3065(8) -0.0409(6) 0.3666(3) 0.0366(17) Uani 1 1 d . . .
C46 C 1.3735(9) -0.1193(9) 0.4171(4) 0.056(3) Uani 1 1 d . . .
C47 C 0.7909(8) 0.0369(6) 0.3662(3) 0.0352(17) Uani 1 1 d . B .
C48 C 0.7996(9) -0.0418(7) 0.4203(3) 0.046(2) Uani 1 1 d . . .
C49 C 0.7940(8) -0.0719(6) 0.1823(3) 0.0357(17) Uani 1 1 d . . .
C50 C 0.8317(10) -0.1549(9) 0.1482(4) 0.057(3) Uani 1 1 d . . .
C51 C 0.2588(17) 0.6093(15) 0.1775(8) 0.162(10) Uani 1 1 d . . .
H51A H 0.1845 0.6615 0.1583 0.243 Uiso 1 1 calc R . .
H51B H 0.3245 0.6428 0.1794 0.243 Uiso 1 1 calc R . .
H51C H 0.2365 0.5804 0.2125 0.243 Uiso 1 1 calc R . .
C52 C 0.6979(9) -0.1545(7) 0.3108(4) 0.050(2) Uani 1 1 d . . .
H52A H 0.6991 -0.1976 0.3459 0.075 Uiso 1 1 calc R . .
H52B H 0.7839 -0.1558 0.3015 0.075 Uiso 1 1 calc R . .
H52C H 0.6610 -0.1825 0.2864 0.075 Uiso 1 1 calc R . .
C53 C 1.4373(13) -0.1786(11) 0.2221(9) 0.130(8) Uani 1 1 d . . .
H53A H 1.4207 -0.2357 0.2100 0.194 Uiso 1 1 calc R . .
H53B H 1.4777 -0.2063 0.2569 0.194 Uiso 1 1 calc R . .
H53C H 1.4927 -0.1481 0.1986 0.194 Uiso 1 1 calc R . .
C54 C 1.1124(13) -0.1991(12) 0.3116(6) 0.090(4) Uani 1 1 d . . .
C55 C 0.6045(12) 0.6041(11) 0.1448(6) 0.081(4) Uani 1 1 d . . .
N1 N 0.3422(7) 0.2434(5) 0.3655(2) 0.0361(15) Uani 1 1 d . B .
N2 N 0.2340(6) 0.2942(5) 0.4317(2) 0.0333(14) Uani 1 1 d . . .
N3 N 0.1687(6) 0.7267(5) 0.5713(3) 0.0359(14) Uani 1 1 d . . .
N4 N 0.0333(6) 0.7938(5) 0.6266(2) 0.0329(14) Uani 1 1 d . . .
O1 O 0.8825(6) -0.0612(5) 0.2071(2) 0.0434(14) Uani 1 1 d . . .
O2 O 0.6762(6) -0.0255(5) 0.1800(2) 0.0472(14) Uani 1 1 d . . .
O3 O 0.5860(5) 0.3781(5) 0.3211(2) 0.0435(14) Uani 1 1 d . . .
O4 O 0.4072(6) 0.4314(6) 0.2706(2) 0.0524(16) Uani 1 1 d . . .
O5 O 0.8717(5) 0.0057(4) 0.3345(2) 0.0338(11) Uani 1 1 d . . .
O6 O 0.7024(5) 0.1224(4) 0.3605(2) 0.0387(13) Uani 1 1 d . . .
O7 O 1.1898(6) -0.0050(6) 0.3657(3) 0.0587(18) Uani 1 1 d . A .
O8 O 1.3792(6) -0.0270(6) 0.3299(2) 0.0588(18) Uani 1 1 d . . .
O9 O 0.9082(6) 0.4262(5) 0.1307(3) 0.0491(15) Uani 1 1 d . . .
O10 O 1.1100(5) 0.4234(5) 0.1438(2) 0.0450(14) Uani 1 1 d . . .
O11 O 1.0511(6) 0.4176(5) 0.2701(2) 0.0452(14) Uani 1 1 d . . .
O12 O 0.8445(6) 0.4448(5) 0.2497(3) 0.0479(15) Uani 1 1 d . . .
O13 O 1.3247(7) -0.1016(6) 0.2236(4) 0.076(2) Uani 1 1 d . . .
O14 O 0.3158(7) 0.5046(6) 0.1447(3) 0.066(2) Uani 1 1 d . . .
O15 O 0.6237(5) -0.0475(4) 0.3085(2) 0.0425(13) Uani 1 1 d . . .
O16 O 0.5957(8) 0.5356(7) 0.1942(4) 0.084(3) Uani 1 1 d . . .
O17 O 1.1278(8) -0.1799(8) 0.2552(4) 0.089(3) Uani 1 1 d . . .
F1 F 0.9570(8) -0.2067(7) 0.1526(4) 0.098(3) Uani 1 1 d . . .
F2 F 0.8057(11) -0.1094(8) 0.0988(3) 0.126(4) Uani 1 1 d . . .
F3 F 0.7726(9) -0.2274(7) 0.1615(4) 0.112(3) Uani 1 1 d . . .
F4 F 1.3181(11) -0.1058(10) 0.4584(4) 0.145(4) Uani 1 1 d U . .
F5 F 1.3730(19) -0.2144(9) 0.4198(6) 0.226(9) Uani 1 1 d . . .
F6 F 1.4929(10) -0.1477(11) 0.4194(4) 0.107(4) Uani 0.75 1 d PU . .
F6' F 1.426(3) -0.072(2) 0.4466(9) 0.065(6) Uani 0.25 1 d PU . .
F7 F 1.0812(10) 0.5609(9) 0.0490(4) 0.100(3) Uani 0.75 1 d PU A 1
F8 F 0.946(2) 0.6397(12) 0.0903(6) 0.136(5) Uani 0.75 1 d PU A 1
F9 F 0.8985(11) 0.5629(11) 0.0396(5) 0.111(5) Uani 0.75 1 d P A 1
F7' F 1.0498(16) 0.6293(13) 0.0866(7) 0.034(4) Uani 0.25 1 d P A 2
F8' F 0.8736(17) 0.6409(14) 0.0848(7) 0.029(4) Uani 0.25 1 d PU A 2
F9' F 0.974(4) 0.553(3) 0.0327(12) 0.079(9) Uani 0.25 1 d PU A 2
F10 F 0.7785(7) 0.6005(6) 0.2981(4) 0.098(3) Uani 1 1 d . . .
F11 F 0.9563(8) 0.5356(7) 0.3416(3) 0.094(2) Uani 1 1 d . . .
F12 F 0.9449(9) 0.6388(6) 0.2662(4) 0.105(3) Uani 1 1 d . . .
F13 F 0.4244(8) 0.4751(8) 0.3886(3) 0.110(3) Uani 1 1 d . . .
F14 F 0.2955(10) 0.5622(10) 0.3293(5) 0.162(6) Uani 1 1 d . . .
F15 F 0.4913(14) 0.5816(8) 0.3377(5) 0.112(4) Uani 0.75 1 d P . .
F15' F 0.384(3) 0.621(2) 0.2980(13) 0.082(8) Uani 0.25 1 d PU . .
F16 F 0.8202(16) -0.0078(10) 0.4586(4) 0.096(3) Uani 0.75 1 d PU B 1
F17 F 0.6894(15) -0.0635(16) 0.4303(5) 0.150(7) Uani 0.75 1 d P B 1
F18 F 0.886(2) -0.1335(10) 0.4222(5) 0.154(8) Uani 0.75 1 d P B 1
F16' F 0.917(2) -0.0675(19) 0.4412(8) 0.046(5) Uani 0.25 1 d PU B 2
F17' F 0.732(3) 0.0076(18) 0.4557(8) 0.050(5) Uani 0.25 1 d PU B 2
F18' F 0.773(3) -0.1232(16) 0.4199(7) 0.035(4) Uani 0.25 1 d PU B 2
Ag1 Ag 0.37253(5) 0.22639(5) 0.28780(2) 0.03224(19) Uani 1 1 d . . .
Ag2 Ag 0.49312(6) 0.38017(5) 0.19329(3) 0.0443(2) Uani 1 1 d . . .
Ag3 Ag 0.58871(6) 0.09369(5) 0.23178(2) 0.03716(19) Uani 1 1 d . . .
Ag4 Ag 0.67074(5) 0.23868(4) 0.28168(2) 0.03053(18) Uani 1 1 d . . .
Ag5 Ag 0.86082(5) 0.08067(4) 0.24448(2) 0.03210(18) Uani 1 1 d . . .
Ag6 Ag 0.87062(6) 0.30736(5) 0.20777(3) 0.0393(2) Uani 1 1 d . . .
Ag7 Ag 1.03472(5) 0.15486(5) 0.30323(2) 0.03096(18) Uani 1 1 d . . .
Ag8 Ag 1.14266(5) 0.29156(5) 0.22108(2) 0.03323(19) Uani 1 1 d . . .
Ag9 Ag 1.28137(6) 0.06112(5) 0.24879(3) 0.0417(2) Uani 1 1 d . . .

loop_
_atom_site_aniso_label
_atom_site_aniso_U_11
_atom_site_aniso_U_22
_atom_site_aniso_U_33
_atom_site_aniso_U_23
_atom_site_aniso_U_13
_atom_site_aniso_U_12
C1 0.033(4) 0.056(5) 0.042(5) -0.016(4) -0.001(4) 0.004(4)
C2 0.045(5) 0.059(6) 0.030(4) -0.011(4) -0.004(4) 0.000(4)
C3 0.032(4) 0.050(5) 0.029(4) -0.017(3) 0.002(3) -0.012(3)
C4 0.035(4) 0.047(5) 0.045(5) -0.022(4) 0.009(4) -0.010(3)
C5 0.030(4) 0.051(5) 0.035(4) -0.022(4) 0.013(3) -0.011(3)
C6 0.069(6) 0.040(5) 0.032(4) -0.008(4) 0.004(4) -0.011(4)
C7 0.071(6) 0.056(5) 0.028(4) -0.011(4) -0.006(4) -0.020(5)
C8 0.032(4) 0.044(4) 0.033(4) -0.022(3) 0.010(3) -0.013(3)
C9 0.054(5) 0.041(4) 0.034(4) -0.008(3) 0.007(4) -0.012(4)
C10 0.044(5) 0.058(5) 0.029(4) -0.013(4) -0.003(3) -0.014(4)
C11 0.032(4) 0.054(5) 0.040(4) -0.021(4) 0.009(3) -0.010(3)
C12 0.037(4) 0.044(4) 0.034(4) -0.020(3) 0.001(3) -0.018(3)
C13 0.043(5) 0.041(4) 0.045(5) -0.017(4) -0.004(4) -0.010(4)
C14 0.059(5) 0.050(5) 0.022(4) -0.009(3) 0.006(3) -0.020(4)
C15 0.025(4) 0.035(4) 0.028(4) -0.005(3) 0.004(3) -0.008(3)
C16 0.024(4) 0.045(4) 0.031(4) -0.006(3) 0.001(3) -0.011(3)
C17 0.030(4) 0.061(5) 0.027(4) -0.011(4) 0.001(3) -0.014(4)
C18 0.045(5) 0.063(6) 0.034(4) -0.007(4) 0.002(4) -0.016(4)
C19 0.049(6) 0.093(8) 0.040(5) -0.011(5) -0.003(4) -0.018(5)
C20 0.059(7) 0.135(12) 0.027(5) -0.025(6) -0.002(4) -0.021(7)
C21 0.080(8) 0.089(8) 0.049(6) -0.039(6) 0.010(5) -0.024(6)
C22 0.058(6) 0.064(6) 0.042(5) -0.017(4) 0.009(4) -0.028(5)
C23 0.034(4) 0.031(4) 0.032(4) -0.002(3) -0.003(3) -0.011(3)
C24 0.027(4) 0.035(4) 0.032(4) -0.006(3) 0.002(3) -0.010(3)
C25 0.031(4) 0.060(5) 0.027(4) -0.006(4) -0.001(3) -0.018(4)
C26 0.050(5) 0.051(5) 0.035(4) -0.007(4) 0.005(4) -0.013(4)
C27 0.088(8) 0.077(8) 0.042(6) -0.030(5) 0.004(5) -0.007(6)
C28 0.078(8) 0.121(11) 0.029(5) -0.016(6) 0.011(5) -0.045(7)
C29 0.127(12) 0.082(8) 0.038(6) 0.002(6) 0.014(6) -0.051(8)
C30 0.114(10) 0.065(7) 0.036(5) -0.002(5) 0.008(6) -0.042(7)
C31 0.030(4) 0.033(4) 0.024(4) -0.009(3) 0.004(3) -0.009(3)
C32 0.024(4) 0.034(4) 0.036(4) -0.012(3) -0.004(3) -0.009(3)
C33 0.029(4) 0.046(4) 0.018(3) -0.013(3) 0.010(3) -0.016(3)
C34 0.057(6) 0.044(5) 0.041(5) -0.009(4) 0.000(4) -0.022(4)
C35 0.079(7) 0.071(7) 0.031(5) 0.002(4) 0.005(5) -0.034(6)
C36 0.077(7) 0.087(8) 0.028(4) -0.024(5) 0.013(4) -0.044(6)
C37 0.074(7) 0.056(6) 0.047(5) -0.027(5) 0.021(5) -0.031(5)
C38 0.057(5) 0.052(5) 0.029(4) -0.016(4) 0.006(4) -0.019(4)
C39 0.038(5) 0.034(4) 0.037(4) -0.008(3) -0.003(3) -0.007(3)
C40 0.050(6) 0.044(5) 0.046(5) -0.005(4) 0.000(4) -0.004(4)
C41 0.037(5) 0.036(4) 0.029(4) -0.009(3) 0.006(3) -0.014(3)
C42 0.061(6) 0.040(5) 0.063(6) -0.014(4) 0.002(5) -0.018(4)
C43 0.049(5) 0.037(4) 0.037(4) -0.010(3) 0.001(4) -0.006(4)
C44 0.075(8) 0.054(6) 0.082(8) -0.035(6) -0.020(6) 0.018(6)
C45 0.036(4) 0.040(4) 0.040(4) -0.012(3) 0.005(3) -0.019(3)
C46 0.044(5) 0.073(7) 0.041(5) 0.016(4) 0.006(4) -0.024(5)
C47 0.044(5) 0.031(4) 0.029(4) -0.004(3) 0.002(3) -0.013(3)
C48 0.059(6) 0.047(5) 0.033(4) -0.010(4) 0.007(4) -0.017(4)
C49 0.045(5) 0.037(4) 0.030(4) -0.012(3) 0.007(3) -0.016(3)
C50 0.056(6) 0.073(7) 0.063(6) -0.040(5) 0.021(5) -0.031(5)
C51 0.099(13) 0.113(14) 0.174(19) 0.066(13) -0.002(12) 0.038(10)
C52 0.060(6) 0.031(4) 0.054(5) -0.006(4) 0.001(4) -0.009(4)
C53 0.062(8) 0.059(8) 0.28(3) -0.084(12) 0.014(11) -0.008(6)
C54 0.077(9) 0.094(10) 0.078(9) -0.036(7) 0.003(7) 0.022(7)
C55 0.059(7) 0.085(9) 0.102(10) -0.017(7) 0.029(7) -0.034(6)
N1 0.043(4) 0.041(4) 0.026(3) -0.016(3) 0.002(3) -0.009(3)
N2 0.033(3) 0.036(3) 0.034(3) -0.016(3) 0.005(3) -0.010(3)
N3 0.040(4) 0.043(4) 0.033(3) -0.017(3) 0.004(3) -0.019(3)
N4 0.033(3) 0.044(4) 0.024(3) -0.013(3) 0.003(2) -0.011(3)
O1 0.045(3) 0.039(3) 0.054(4) -0.022(3) 0.009(3) -0.015(2)
O2 0.048(4) 0.049(3) 0.048(3) -0.023(3) -0.003(3) -0.010(3)
O3 0.039(3) 0.040(3) 0.044(3) -0.018(3) -0.003(3) 0.005(2)
O4 0.037(3) 0.070(4) 0.048(4) -0.021(3) -0.003(3) -0.006(3)
O5 0.031(3) 0.031(3) 0.034(3) -0.002(2) 0.002(2) -0.005(2)
O6 0.044(3) 0.037(3) 0.030(3) -0.005(2) 0.009(2) -0.006(2)
O7 0.042(4) 0.073(5) 0.046(4) -0.009(3) 0.010(3) 0.000(3)
O8 0.038(3) 0.083(5) 0.040(3) 0.011(3) 0.001(3) -0.013(3)
O9 0.043(4) 0.050(4) 0.053(4) 0.000(3) -0.003(3) -0.022(3)
O10 0.035(3) 0.042(3) 0.047(3) 0.005(3) -0.001(3) -0.009(2)
O11 0.039(3) 0.052(4) 0.050(3) -0.028(3) -0.003(3) -0.009(3)
O12 0.039(3) 0.041(3) 0.061(4) -0.021(3) 0.001(3) -0.002(2)
O13 0.059(5) 0.056(4) 0.108(7) -0.016(4) 0.000(4) -0.013(4)
O14 0.051(4) 0.056(4) 0.069(5) 0.018(3) -0.029(3) -0.009(3)
O15 0.038(3) 0.039(3) 0.046(3) -0.007(3) 0.007(3) -0.008(2)
O16 0.074(6) 0.067(5) 0.105(7) -0.002(5) -0.009(5) -0.028(4)
O17 0.051(5) 0.089(6) 0.111(7) 0.004(5) 0.000(4) -0.019(4)
F1 0.082(5) 0.091(5) 0.152(8) -0.086(6) 0.040(5) -0.027(4)
F2 0.215(11) 0.124(7) 0.048(4) -0.051(5) 0.015(5) -0.038(7)
F3 0.126(7) 0.096(6) 0.168(9) -0.089(6) 0.068(7) -0.075(5)
F4 0.144(7) 0.164(8) 0.067(5) 0.002(5) 0.020(5) 0.022(6)
F5 0.40(3) 0.082(7) 0.165(12) 0.050(7) -0.146(14) -0.074(11)
F6 0.058(5) 0.144(8) 0.083(6) 0.022(6) -0.013(4) -0.010(5)
F6' 0.076(10) 0.074(10) 0.048(9) -0.012(7) -0.032(8) -0.028(8)
F7 0.066(5) 0.111(7) 0.089(6) 0.042(5) 0.015(5) -0.026(5)
F8 0.184(10) 0.091(7) 0.135(9) -0.028(6) 0.003(8) -0.041(8)
F9 0.066(7) 0.149(11) 0.082(7) 0.059(7) -0.042(6) -0.042(7)
F7' 0.020(8) 0.022(8) 0.050(10) 0.023(7) -0.022(8) -0.012(6)
F8' 0.029(4) 0.028(4) 0.029(4) -0.0062(13) 0.0017(11) -0.0080(15)
F9' 0.097(13) 0.080(12) 0.062(11) -0.023(9) 0.001(9) -0.023(9)
F10 0.072(5) 0.087(5) 0.140(7) -0.074(5) 0.009(5) 0.005(4)
F11 0.116(6) 0.096(5) 0.073(5) -0.053(4) -0.011(4) -0.011(4)
F12 0.153(8) 0.057(4) 0.128(7) -0.041(4) 0.051(6) -0.055(5)
F13 0.104(6) 0.141(8) 0.082(6) -0.070(6) 0.019(4) -0.001(5)
F14 0.101(7) 0.181(11) 0.167(10) -0.119(9) -0.036(7) 0.077(7)
F15 0.177(12) 0.063(6) 0.135(10) -0.071(7) 0.041(9) -0.060(7)
F15' 0.094(11) 0.062(10) 0.085(11) -0.023(8) 0.018(9) -0.010(8)
F16 0.143(8) 0.107(7) 0.049(5) -0.006(5) -0.009(6) -0.063(7)
F17 0.106(10) 0.215(17) 0.100(9) 0.092(10) -0.033(8) -0.103(12)
F18 0.224(18) 0.078(8) 0.064(7) 0.037(6) 0.046(9) 0.055(10)
F16' 0.042(8) 0.047(8) 0.041(8) 0.013(7) -0.016(7) -0.017(7)
F17' 0.051(9) 0.056(9) 0.027(7) 0.000(6) 0.014(7) 0.001(7)
F18' 0.055(9) 0.027(7) 0.026(7) 0.002(6) -0.011(7) -0.023(7)
Ag1 0.0283(3) 0.0440(4) 0.0273(3) -0.0152(2) 0.0024(2) -0.0097(2)
Ag2 0.0350(4) 0.0484(4) 0.0397(4) -0.0094(3) -0.0070(3) 0.0025(3)
Ag3 0.0279(3) 0.0368(3) 0.0437(4) -0.0096(3) 0.0024(3) -0.0048(2)
Ag4 0.0313(3) 0.0313(3) 0.0264(3) -0.0078(2) 0.0019(2) -0.0047(2)
Ag5 0.0305(3) 0.0352(3) 0.0342(3) -0.0119(2) 0.0042(2) -0.0126(2)
Ag6 0.0299(4) 0.0357(4) 0.0556(4) -0.0121(3) 0.0006(3) -0.0134(3)
Ag7 0.0329(3) 0.0409(3) 0.0239(3) -0.0127(2) 0.0048(2) -0.0146(2)
Ag8 0.0270(3) 0.0324(3) 0.0378(3) -0.0057(2) -0.0001(2) -0.0070(2)
Ag9 0.0368(4) 0.0394(4) 0.0413(4) -0.0018(3) -0.0017(3) -0.0056(3)

loop_
_atom_type_symbol
_atom_type_description
_atom_type_scat_dispersion_real
_atom_type_scat_dispersion_imag
_atom_type_scat_source
C C 0.0030 0.0020 'International Tables Vol C Tables 4.2.6.8 and 6.1.1.4'
H H 0.0000 0.0000 'International Tables Vol C Tables 4.2.6.8 and 6.1.1.4'
N N 0.0060 0.0030 'International Tables Vol C Tables 4.2.6.8 and 6.1.1.4'
O O 0.0110 0.0060 'International Tables Vol C Tables 4.2.6.8 and 6.1.1.4'
F F 0.0170 0.0100 'International Tables Vol C Tables 4.2.6.8 and 6.1.1.4'
Ag Ag -0.8970 1.1020 'International Tables Vol C Tables 4.2.6.8 and 6.1.1.4'

loop_
_geom_angle_atom_site_label_1
_geom_angle_atom_site_label_2
_geom_angle_atom_site_label_3
_geom_angle
_geom_angle_site_symmetry_1
_geom_angle_site_symmetry_3
C2 C1 N1 109.7(7) . .
C2 C1 H1 125.2 . .
N1 C1 H1 125.2 . .
C1 C2 N2 106.0(7) . .
C1 C2 H2 127.0 . .
N2 C2 H2 127.0 . .
N1 C3 N2 110.9(7) . .
N1 C3 H3 124.6 . .
N2 C3 H3 124.6 . .
N2 C4 C5 112.2(7) . .
N2 C4 H4A 109.2 . .
C5 C4 H4A 109.2 . .
N2 C4 H4B 109.2 . .
C5 C4 H4B 109.2 . .
H4A C4 H4B 107.9 . .
C10 C5 C6 119.1(8) . .
C10 C5 C4 120.2(7) . .
C6 C5 C4 120.6(8) . .
C5 C6 C7 121.6(8) . .
C5 C6 H6 119.2 . .
C7 C6 H6 119.2 . .
C6 C7 C8 120.0(8) . .
C6 C7 H7 120.0 . .
C8 C7 H7 120.0 . .
C9 C8 C7 118.1(7) . .
C9 C8 C11 121.5(8) . .
C7 C8 C11 120.3(7) . .
C8 C9 C10 120.8(8) . .
C8 C9 H9 119.6 . .
C10 C9 H9 119.6 . .
C5 C10 C9 120.2(7) . .
C5 C10 H10 119.9 . .
C9 C10 H10 119.9 . .
N3 C11 C8 110.4(6) . .
N3 C11 H11A 109.6 . .
C8 C11 H11A 109.6 . .
N3 C11 H11B 109.6 . .
C8 C11 H11B 109.6 . .
H11A C11 H11B 108.1 . .
N4 C12 N3 110.1(7) . .
N4 C12 H12 125.0 . .
N3 C12 H12 125.0 . .
C14 C13 N4 108.3(7) . .
C14 C13 H13 125.9 . .
N4 C13 H13 125.9 . .
N3 C14 C13 107.2(7) . .
N3 C14 H14 126.4 . .
C13 C14 H14 126.4 . .
C16 C15 Ag1 177.4(7) . 1_655
C16 C15 Ag3 93.0(5) . 1_655
Ag1 C15 Ag3 87.3(3) 1_655 1_655
C16 C15 Ag9 97.5(6) . .
Ag1 C15 Ag9 85.1(3) 1_655 .
Ag3 C15 Ag9 93.8(3) 1_655 .
C16 C15 Ag8 102.4(5) . .
Ag1 C15 Ag8 77.9(2) 1_655 .
Ag3 C15 Ag8 161.0(3) 1_655 .
Ag9 C15 Ag8 73.4(2) . .
C15 C16 C17 178.3(9) . .
C22 C17 C18 121.4(8) . .
C22 C17 C16 120.0(8) . .
C18 C17 C16 118.6(8) . .
C17 C18 C19 119.5(10) . .
C17 C18 H18 120.2 . .
C19 C18 H18 120.2 . .
C18 C19 C20 118.5(10) . .
C18 C19 H19 120.7 . .
C20 C19 H19 120.7 . .
C21 C20 C19 120.6(9) . .
C21 C20 H20 119.7 . .
C19 C20 H20 119.7 . .
C20 C21 C22 120.7(11) . .
C20 C21 H21 119.7 . .
C22 C21 H21 119.7 . .
C17 C22 C21 119.2(10) . .
C17 C22 H22 120.4 . .
C21 C22 H22 120.4 . .
C24 C23 Ag4 167.9(7) . .
C24 C23 Ag2 86.7(5) . .
Ag4 C23 Ag2 81.5(3) . .
C24 C23 Ag6 96.8(5) . .
Ag4 C23 Ag6 85.6(3) . .
Ag2 C23 Ag6 113.1(3) . .
C24 C23 Ag5 117.0(6) . .
Ag4 C23 Ag5 75.1(2) . .
Ag2 C23 Ag5 154.2(4) . .
Ag6 C23 Ag5 76.1(2) . .
C24 C23 Ag3 107.1(6) . .
Ag4 C23 Ag3 76.2(2) . .
Ag2 C23 Ag3 92.8(3) . .
Ag6 C23 Ag3 145.7(3) . .
Ag5 C23 Ag3 71.33(19) . .
C23 C24 C25 173.9(8) . .
C23 C24 Ag2 65.2(5) . .
C25 C24 Ag2 120.0(5) . .
C30 C25 C26 119.4(8) . .
C30 C25 C24 121.6(9) . .
C26 C25 C24 118.9(7) . .
C27 C26 C25 118.7(9) . .
C27 C26 H26 120.6 . .
C25 C26 H26 120.6 . .
C26 C27 C28 121.7(11) . .
C26 C27 H27 119.2 . .
C28 C27 H27 119.2 . .
C29 C28 C27 119.7(9) . .
C29 C28 H28 120.1 . .
C27 C28 H28 120.1 . .
C28 C29 C30 120.6(11) . .
C28 C29 H29 119.7 . .
C30 C29 H29 119.7 . .
C25 C30 C29 119.8(11) . .
C25 C30 H30 120.1 . .
C29 C30 H30 120.1 . .
C32 C31 Ag7 171.0(7) . .
C32 C31 Ag9 96.1(5) . .
Ag7 C31 Ag9 85.8(2) . .
C32 C31 Ag8 109.6(6) . .
Ag7 C31 Ag8 79.4(2) . .
Ag9 C31 Ag8 73.9(2) . .
C32 C31 Ag5 91.5(5) . .
Ag7 C31 Ag5 81.0(2) . .
Ag9 C31 Ag5 135.2(3) . .
Ag8 C31 Ag5 143.1(3) . .
C32 C31 Ag6 100.5(5) . .
Ag7 C31 Ag6 82.4(2) . .
Ag9 C31 Ag6 145.9(3) . .
Ag8 C31 Ag6 72.5(2) . .
Ag5 C31 Ag6 74.2(2) . .
C31 C32 C33 176.6(8) . .
C34 C33 C38 119.9(7) . .
C34 C33 C32 120.6(7) . .
C38 C33 C32 119.5(7) . .
C33 C34 C35 119.5(9) . .
C33 C34 H34 120.2 . .
C35 C34 H34 120.2 . .
C36 C35 C34 121.5(9) . .
C36 C35 H35 119.2 . .
C34 C35 H35 119.2 . .
C35 C36 C37 119.9(8) . .
C35 C36 H36 120.1 . .
C37 C36 H36 120.1 . .
C36 C37 C38 120.8(9) . .
C36 C37 H37 119.6 . .
C38 C37 H37 119.6 . .
C33 C38 C37 118.3(8) . .
C33 C38 H38 120.8 . .
C37 C38 H38 120.8 . .
O9 C39 O10 128.6(8) . .
O9 C39 C40 115.7(7) . .
O10 C39 C40 115.7(8) . .
F9' C40 F8 125(2) . .
F9' C40 F7 64(2) . .
F8 C40 F7 108.2(14) . .
F9' C40 F9 38.0(19) . .
F8 C40 F9 108.1(13) . .
F7 C40 F9 101.2(11) . .
F9' C40 F8' 108(2) . .
F8 C40 F8' 34.8(11) . .
F7 C40 F8' 132.7(12) . .
F9 C40 F8' 78.3(11) . .
F9' C40 F7' 117(2) . .
F8 C40 F7' 48.5(12) . .
F7 C40 F7' 64.9(11) . .
F9 C40 F7' 136.2(11) . .
F8' C40 F7' 82.8(12) . .
F9' C40 C39 120.4(18) . .
F8 C40 C39 112.6(11) . .
F7 C40 C39 114.0(8) . .
F9 C40 C39 112.0(9) . .
F8' C40 C39 109.5(10) . .
F7' C40 C39 111.5(9) . .
O11 C41 O12 131.2(7) . .
O11 C41 C42 113.5(7) . .
O12 C41 C42 115.3(7) . .
F12 C42 F10 108.5(9) . .
F12 C42 F11 105.7(9) . .
F10 C42 F11 105.4(9) . .
F12 C42 C41 112.1(8) . .
F10 C42 C41 113.3(8) . .
F11 C42 C41 111.4(8) . .
O3 C43 O4 128.9(8) . .
O3 C43 C44 114.4(8) . .
O4 C43 C44 116.5(8) . .
F15 C44 F14 118.1(12) . .
F15 C44 F13 99.3(11) . .
F14 C44 F13 99.1(12) . .
F15 C44 F15' 63.9(16) . .
F14 C44 F15' 66.2(15) . .
F13 C44 F15' 142.9(15) . .
F15 C44 C43 112.0(11) . .
F14 C44 C43 113.9(10) . .
F13 C44 C43 112.6(9) . .
F15' C44 C43 104.5(15) . .
O7 C45 O8 128.0(8) . .
O7 C45 C46 117.6(7) . .
O8 C45 C46 114.2(7) . .
F6 C46 F4 117.4(11) . .
F6 C46 F5 90.8(13) . .
F4 C46 F5 99.1(12) . .
F6 C46 F6' 65.2(14) . .
F4 C46 F6' 64.8(14) . .
F5 C46 F6' 135.0(14) . .
F6 C46 C45 117.1(8) . .
F4 C46 C45 114.9(9) . .
F5 C46 C45 112.8(10) . .
F6' C46 C45 112.0(13) . .
O5 C47 O6 129.7(7) . .
O5 C47 C48 115.7(7) . .
O6 C47 C48 114.6(7) . .
F18' C48 F16 129.3(12) . .
F18' C48 F18 56.9(14) . .
F16 C48 F18 108.5(13) . .
F18' C48 F17 51.4(13) . .
F16 C48 F17 103.8(12) . .
F18 C48 F17 106.5(14) . .
F18' C48 F16' 109.1(16) . .
F16 C48 F16' 59.4(13) . .
F18 C48 F16' 56.2(13) . .
F17 C48 F16' 140.8(12) . .
F18' C48 F17' 111.3(18) . .
F16 C48 F17' 41.6(11) . .
F18 C48 F17' 135.9(12) . .
F17 C48 F17' 66.5(15) . .
F16' C48 F17' 100.4(17) . .
F18' C48 C47 115.3(11) . .
F16 C48 C47 115.0(9) . .
F18 C48 C47 111.7(8) . .
F17 C48 C47 110.7(8) . .
F16' C48 C47 108.5(11) . .
F17' C48 C47 111.2(11) . .
O1 C49 O2 130.2(7) . .
O1 C49 C50 116.5(8) . .
O2 C49 C50 113.3(7) . .
F2 C50 F3 108.4(10) . .
F2 C50 F1 106.1(9) . .
F3 C50 F1 106.7(10) . .
F2 C50 C49 111.3(9) . .
F3 C50 C49 111.5(8) . .
F1 C50 C49 112.6(8) . .
O14 C51 H51A 109.5 . .
O14 C51 H51B 109.5 . .
H51A C51 H51B 109.5 . .
O14 C51 H51C 109.5 . .
H51A C51 H51C 109.5 . .
H51B C51 H51C 109.5 . .
O15 C52 H52A 109.5 . .
O15 C52 H52B 109.5 . .
H52A C52 H52B 109.5 . .
O15 C52 H52C 109.5 . .
H52A C52 H52C 109.5 . .
H52B C52 H52C 109.5 . .
O13 C53 H53A 109.5 . .
O13 C53 H53B 109.5 . .
H53A C53 H53B 109.5 . .
O13 C53 H53C 109.5 . .
H53A C53 H53C 109.5 . .
H53B C53 H53C 109.5 . .
C3 N1 C1 106.1(6) . .
C3 N1 Ag1 122.7(5) . .
C1 N1 Ag1 131.0(5) . .
C3 N2 C2 107.4(6) . .
C3 N2 C4 126.6(7) . .
C2 N2 C4 126.0(7) . .
C14 N3 C12 107.9(7) . .
C14 N3 C11 127.3(7) . .
C12 N3 C11 124.8(7) . .
C12 N4 C13 106.5(6) . .
C12 N4 Ag7 126.7(5) . 2_666
C13 N4 Ag7 124.7(5) . 2_666
C49 O1 Ag5 123.2(5) . .
C49 O2 Ag3 121.3(5) . .
C43 O3 Ag4 116.7(5) . .
C43 O4 Ag2 120.9(6) . .
C47 O5 Ag5 125.6(5) . .
C47 O6 Ag4 118.1(5) . .
C45 O7 Ag7 131.2(6) . .
C45 O8 Ag9 115.9(5) . .
C39 O9 Ag6 128.4(5) . .
C39 O10 Ag8 119.0(5) . .
C41 O11 Ag8 122.9(5) . .
C41 O12 Ag6 122.0(5) . .
C53 O13 Ag9 131.0(8) . .
C51 O14 Ag2 107.9(6) . .
C52 O15 Ag3 124.2(5) . .
C46 F4 F6' 60.8(11) . .
C46 F6 F6' 60.6(12) . .
C46 F6' F4 54.4(11) . .
C46 F6' F6 54.2(11) . .
F4 F6' F6 99.9(17) . .
C44 F14 F15' 61.6(14) . .
C44 F15 F15' 63.4(14) . .
C44 F15' F15 52.7(13) . .
C44 F15' F14 52.2(12) . .
F15 F15' F14 97.2(19) . .
C15 Ag1 N1 170.8(3) 1_455 .
C15 Ag1 Ag8 57.4(2) 1_455 1_455
N1 Ag1 Ag8 114.78(19) . 1_455
C15 Ag1 Ag9 52.5(2) 1_455 1_455
N1 Ag1 Ag9 120.40(19) . 1_455
Ag8 Ag1 Ag9 59.20(2) 1_455 1_455
C15 Ag1 Ag3 50.47(19) 1_455 .
N1 Ag1 Ag3 135.63(18) . .
Ag8 Ag1 Ag3 107.05(3) 1_455 .
Ag9 Ag1 Ag3 69.81(2) 1_455 .
C15 Ag1 Ag4 91.4(2) 1_455 .
N1 Ag1 Ag4 97.68(19) . .
Ag8 Ag1 Ag4 139.72(3) 1_455 .
Ag9 Ag1 Ag4 123.89(2) 1_455 .
Ag3 Ag1 Ag4 54.411(19) . .
C15 Ag1 Ag2 60.7(2) 1_455 .
N1 Ag1 Ag2 126.24(19) . .
Ag8 Ag1 Ag2 87.88(2) 1_455 .
Ag9 Ag1 Ag2 113.14(2) 1_455 .
Ag3 Ag1 Ag2 67.59(2) . .
Ag4 Ag1 Ag2 52.727(17) . .
O14 Ag2 C23 151.1(3) . .
O14 Ag2 O4 89.2(3) . .
C23 Ag2 O4 119.7(2) . .
O14 Ag2 C24 123.1(3) . .
C23 Ag2 C24 28.1(2) . .
O4 Ag2 C24 147.5(2) . .
O14 Ag2 Ag4 162.6(2) . .
C23 Ag2 Ag4 46.07(18) . .
O4 Ag2 Ag4 73.73(15) . .
C24 Ag2 Ag4 74.18(16) . .
O14 Ag2 Ag1 104.89(19) . .
C23 Ag2 Ag1 92.56(18) . .
O4 Ag2 Ag1 56.22(18) . .
C24 Ag2 Ag1 111.74(17) . .
Ag4 Ag2 Ag1 63.20(2) . .
O2 Ag3 O15 91.4(2) . .
O2 Ag3 C15 118.5(2) . 1_455
O15 Ag3 C15 116.5(2) . 1_455
O2 Ag3 C23 103.3(2) . .
O15 Ag3 C23 133.1(2) . .
C15 Ag3 C23 95.2(2) 1_455 .
O2 Ag3 Ag4 137.64(16) . .
O15 Ag3 Ag4 95.17(15) . .
C15 Ag3 Ag4 95.57(19) 1_455 .
C23 Ag3 Ag4 45.42(17) . .
O2 Ag3 Ag5 80.98(16) . .
O15 Ag3 Ag5 86.84(14) . .
C15 Ag3 Ag5 147.30(18) 1_455 .
C23 Ag3 Ag5 53.08(17) . .
Ag4 Ag3 Ag5 57.763(19) . .
O2 Ag3 Ag1 155.46(16) . .
O15 Ag3 Ag1 88.09(14) . .
C15 Ag3 Ag1 42.24(18) 1_455 .
C23 Ag3 Ag1 94.77(18) . .
Ag4 Ag3 Ag1 66.74(2) . .
Ag5 Ag3 Ag1 123.45(3) . .
C23 Ag4 O6 141.6(2) . .
C23 Ag4 O3 128.1(2) . .
O6 Ag4 O3 90.2(2) . .
C23 Ag4 Ag5 57.9(2) . .
O6 Ag4 Ag5 87.36(14) . .
O3 Ag4 Ag5 158.30(15) . .
C23 Ag4 Ag3 58.4(2) . .
O6 Ag4 Ag3 92.31(15) . .
O3 Ag4 Ag3 140.20(15) . .
Ag5 Ag4 Ag3 61.49(2) . .
C23 Ag4 Ag2 52.5(2) . .
O6 Ag4 Ag2 149.07(15) . .
O3 Ag4 Ag2 82.85(14) . .
Ag5 Ag4 Ag2 109.61(3) . .
Ag3 Ag4 Ag2 74.91(2) . .
C23 Ag4 Ag6 50.4(2) . .
O6 Ag4 Ag6 128.75(15) . .
O3 Ag4 Ag6 105.32(17) . .
Ag5 Ag4 Ag6 60.79(2) . .
Ag3 Ag4 Ag6 103.76(2) . .
Ag2 Ag4 Ag6 82.03(3) . .
C23 Ag4 Ag1 97.5(2) . .
O6 Ag4 Ag1 85.14(15) . .
O3 Ag4 Ag1 81.86(16) . .
Ag5 Ag4 Ag1 119.36(2) . .
Ag3 Ag4 Ag1 58.848(18) . .
Ag2 Ag4 Ag1 64.07(2) . .
Ag6 Ag4 Ag1 144.45(2) . .
O1 Ag5 O5 104.1(2) . .
O1 Ag5 C31 106.8(2) . .
O5 Ag5 C31 106.8(2) . .
O1 Ag5 C23 113.2(2) . .
O5 Ag5 C23 123.8(2) . .
C31 Ag5 C23 100.8(2) . .
O1 Ag5 Ag4 140.99(15) . .
O5 Ag5 Ag4 77.58(12) . .
C31 Ag5 Ag4 109.82(16) . .
C23 Ag5 Ag4 46.98(18) . .
O1 Ag5 Ag3 80.32(15) . .
O5 Ag5 Ag3 93.57(13) . .
C31 Ag5 Ag3 155.47(17) . .
C23 Ag5 Ag3 55.58(17) . .
Ag4 Ag5 Ag3 60.75(2) . .
O1 Ag5 Ag7 135.66(16) . .
O5 Ag5 Ag7 67.90(13) . .
C31 Ag5 Ag7 44.06(16) . .
C23 Ag5 Ag7 106.01(17) . .
Ag4 Ag5 Ag7 81.87(2) . .
Ag3 Ag5 Ag7 141.48(2) . .
O1 Ag5 Ag6 136.31(16) . .
O5 Ag5 Ag6 118.39(13) . .
C31 Ag5 Ag6 53.24(17) . .
C23 Ag5 Ag6 50.27(17) . .
Ag4 Ag5 Ag6 63.54(2) . .
Ag3 Ag5 Ag6 105.18(2) . .
Ag7 Ag5 Ag6 61.16(2) . .
O12 Ag6 O9 87.1(2) . .
O12 Ag6 C23 118.1(2) . .
O9 Ag6 C23 114.0(2) . .
O12 Ag6 C31 124.9(2) . .
O9 Ag6 C31 108.2(2) . .
C23 Ag6 C31 103.4(2) . .
O12 Ag6 Ag8 82.03(15) . .
O9 Ag6 Ag8 76.45(15) . .
C23 Ag6 Ag8 156.63(18) . .
C31 Ag6 Ag8 53.35(17) . .
O12 Ag6 Ag5 133.01(17) . .
O9 Ag6 Ag5 139.83(17) . .
C23 Ag6 Ag5 53.62(18) . .
C31 Ag6 Ag5 52.60(17) . .
Ag8 Ag6 Ag5 104.48(2) . .
O12 Ag6 Ag7 88.62(16) . .
O9 Ag6 Ag7 135.17(15) . .
C23 Ag6 Ag7 107.24(18) . .
C31 Ag6 Ag7 43.21(16) . .
Ag8 Ag6 Ag7 58.769(19) . .
Ag5 Ag6 Ag7 59.23(2) . .
O12 Ag6 Ag4 86.25(17) . .
O9 Ag6 Ag4 146.77(15) . .
C23 Ag6 Ag4 44.09(18) . .
C31 Ag6 Ag4 102.20(17) . .
Ag8 Ag6 Ag4 134.45(3) . .
Ag5 Ag6 Ag4 55.666(18) . .
Ag7 Ag6 Ag4 77.17(2) . .
C31 Ag7 N4 163.8(3) . 2_666
C31 Ag7 O7 110.5(2) . .
N4 Ag7 O7 85.4(2) 2_666 .
C31 Ag7 Ag8 55.8(2) . .
N4 Ag7 Ag8 120.05(18) 2_666 .
O7 Ag7 Ag8 118.00(16) . .
C31 Ag7 Ag5 55.0(2) . .
N4 Ag7 Ag5 117.82(17) 2_666 .
O7 Ag7 Ag5 110.22(18) . .
Ag8 Ag7 Ag5 104.80(2) . .
C31 Ag7 Ag6 54.4(2) . .
N4 Ag7 Ag6 109.52(17) 2_666 .
O7 Ag7 Ag6 164.50(16) . .
Ag8 Ag7 Ag6 58.81(2) . .
Ag5 Ag7 Ag6 59.61(2) . .
C31 Ag7 Ag9 51.4(2) . .
N4 Ag7 Ag9 142.80(17) 2_666 .
O7 Ag7 Ag9 68.21(14) . .
Ag8 Ag7 Ag9 58.34(2) . .
Ag5 Ag7 Ag9 96.30(2) . .
Ag6 Ag7 Ag9 100.04(2) . .
O10 Ag8 O11 91.7(2) . .
O10 Ag8 C31 118.1(2) . .
O11 Ag8 C31 119.6(2) . .
O10 Ag8 C15 97.0(2) . .
O11 Ag8 C15 127.9(2) . .
C31 Ag8 C15 100.9(2) . .
O10 Ag8 Ag1 122.43(15) . 1_655
O11 Ag8 Ag1 88.26(14) . 1_655
C31 Ag8 Ag1 111.32(17) . 1_655
C15 Ag8 Ag1 44.67(17) . 1_655
O10 Ag8 Ag7 148.29(15) . .
O11 Ag8 Ag7 81.78(17) . .
C31 Ag8 Ag7 44.74(16) . .
C15 Ag8 Ag7 111.56(17) . .
Ag1 Ag8 Ag7 88.52(2) 1_655 .
O10 Ag8 Ag6 85.91(15) . .
O11 Ag8 Ag6 80.01(15) . .
C31 Ag8 Ag6 54.14(17) . .
C15 Ag8 Ag6 151.59(18) . .
Ag1 Ag8 Ag6 149.80(3) 1_655 .
Ag7 Ag8 Ag6 62.42(2) . .
O10 Ag8 Ag9 133.62(16) . .
O11 Ag8 Ag9 134.11(16) . .
C31 Ag8 Ag9 52.21(17) . .
C15 Ag8 Ag9 52.53(17) . .
Ag1 Ag8 Ag9 63.39(2) 1_655 .
Ag7 Ag8 Ag9 63.37(2) . .
Ag6 Ag8 Ag9 106.14(3) . .
O8 Ag9 O13 90.6(3) . .
O8 Ag9 C31 129.0(2) . .
O13 Ag9 C31 101.7(3) . .
O8 Ag9 C15 108.3(3) . .
O13 Ag9 C15 125.6(3) . .
C31 Ag9 C15 103.9(2) . .
O8 Ag9 Ag8 123.1(2) . .
O13 Ag9 Ag8 145.7(2) . .
C31 Ag9 Ag8 53.91(17) . .
C15 Ag9 Ag8 54.10(17) . .
O8 Ag9 Ag1 74.6(2) . 1_655
O13 Ag9 Ag1 150.69(19) . 1_655
C31 Ag9 Ag1 107.31(17) . 1_655
C15 Ag9 Ag1 42.46(18) . 1_655
Ag8 Ag9 Ag1 57.41(2) . 1_655
O8 Ag9 Ag7 89.23(17) . .
O13 Ag9 Ag7 122.9(2) . .
C31 Ag9 Ag7 42.81(16) . .
C15 Ag9 Ag7 108.27(17) . .
Ag8 Ag9 Ag7 58.29(2) . .
Ag1 Ag9 Ag7 82.75(2) 1_655 .

loop_
_geom_bond_atom_site_label_1
_geom_bond_atom_site_label_2
_geom_bond_distance
_geom_bond_site_symmetry_2
C1 C2 1.354(12) .
C1 N1 1.370(11) .
C1 H1 0.9300 .
C2 N2 1.387(11) .
C2 H2 0.9300 .
C3 N1 1.333(10) .
C3 N2 1.337(10) .
C3 H3 0.9300 .
C4 N2 1.467(10) .
C4 C5 1.516(11) .
C4 H4A 0.9700 .
C4 H4B 0.9700 .
C5 C10 1.369(12) .
C5 C6 1.374(12) .
C6 C7 1.393(13) .
C6 H6 0.9300 .
C7 C8 1.396(12) .
C7 H7 0.9300 .
C8 C9 1.391(11) .
C8 C11 1.518(11) .
C9 C10 1.410(12) .
C9 H9 0.9300 .
C10 H10 0.9300 .
C11 N3 1.476(10) .
C11 H11A 0.9700 .
C11 H11B 0.9700 .
C12 N4 1.307(10) .
C12 N3 1.369(10) .
C12 H12 0.9300 .
C13 C14 1.365(12) .
C13 N4 1.384(11) .
C13 H13 0.9300 .
C14 N3 1.331(11) .
C14 H14 0.9300 .
C15 C16 1.217(11) .
C15 Ag1 2.073(7) 1_655
C15 Ag3 2.379(7) 1_655
C15 Ag9 2.435(7) .
C15 Ag8 2.486(7) .
C16 C17 1.459(11) .
C17 C22 1.358(13) .
C17 C18 1.385(13) .
C18 C19 1.398(13) .
C18 H18 0.9300 .
C19 C20 1.428(18) .
C19 H19 0.9300 .
C20 C21 1.328(18) .
C20 H20 0.9300 .
C21 C22 1.423(13) .
C21 H21 0.9300 .
C22 H22 0.9300 .
C23 C24 1.228(11) .
C23 Ag4 2.147(8) .
C23 Ag2 2.364(8) .
C23 Ag6 2.376(7) .
C23 Ag5 2.488(7) .
C23 Ag3 2.567(7) .
C24 C25 1.439(11) .
C24 Ag2 2.600(7) .
C25 C30 1.379(14) .
C25 C26 1.421(13) .
C26 C27 1.359(13) .
C26 H26 0.9300 .
C27 C28 1.393(18) .
C27 H27 0.9300 .
C28 C29 1.347(18) .
C28 H28 0.9300 .
C29 C30 1.403(15) .
C29 H29 0.9300 .
C30 H30 0.9300 .
C31 C32 1.216(10) .
C31 Ag7 2.104(7) .
C31 Ag9 2.419(7) .
C31 Ag8 2.473(7) .
C31 Ag5 2.477(7) .
C31 Ag6 2.498(7) .
C32 C33 1.454(10) .
C33 C34 1.371(11) .
C33 C38 1.399(12) .
C34 C35 1.391(13) .
C34 H34 0.9300 .
C35 C36 1.339(16) .
C35 H35 0.9300 .
C36 C37 1.370(15) .
C36 H36 0.9300 .
C37 C38 1.403(12) .
C37 H37 0.9300 .
C38 H38 0.9300 .
C39 O9 1.225(10) .
C39 O10 1.247(10) .
C39 C40 1.523(12) .
C40 F9' 1.16(3) .
C40 F8 1.182(16) .
C40 F7 1.286(13) .
C40 F9 1.312(14) .
C40 F8' 1.41(2) .
C40 F7' 1.438(19) .
C41 O11 1.214(10) .
C41 O12 1.239(10) .
C41 C42 1.550(12) .
C42 F12 1.302(12) .
C42 F10 1.320(12) .
C42 F11 1.339(12) .
C43 O3 1.227(10) .
C43 O4 1.233(10) .
C43 C44 1.520(13) .
C44 F15 1.306(18) .
C44 F14 1.318(15) .
C44 F13 1.322(15) .
C44 F15' 1.47(3) .
C45 O7 1.222(10) .
C45 O8 1.245(10) .
C45 C46 1.523(12) .
C46 F6 1.247(14) .
C46 F4 1.248(13) .
C46 F5 1.264(16) .
C46 F6' 1.34(2) .
C47 O5 1.245(9) .
C47 O6 1.245(10) .
C47 C48 1.539(11) .
C48 F18' 1.21(2) .
C48 F16 1.243(13) .
C48 F18 1.305(14) .
C48 F17 1.325(15) .
C48 F16' 1.33(2) .
C48 F17' 1.35(2) .
C49 O1 1.238(10) .
C49 O2 1.250(10) .
C49 C50 1.544(12) .
C50 F2 1.288(14) .
C50 F3 1.296(12) .
C50 F1 1.336(13) .
C51 O14 1.77(2) .
C51 H51A 0.9600 .
C51 H51B 0.9600 .
C51 H51C 0.9600 .
C52 O15 1.415(10) .
C52 H52A 0.9600 .
C52 H52B 0.9600 .
C52 H52C 0.9600 .
C53 O13 1.361(14) .
C53 H53A 0.9600 .
C53 H53B 0.9600 .
C53 H53C 0.9600 .
C54 O17 1.447(16) .
C55 O16 1.415(16) .
N1 Ag1 2.102(6) .
N4 Ag7 2.149(6) 2_666
O1 Ag5 2.288(5) .
O2 Ag3 2.317(6) .
O3 Ag4 2.296(5) .
O4 Ag2 2.371(6) .
O5 Ag5 2.318(5) .
O6 Ag4 2.234(5) .
O7 Ag7 2.547(7) .
O8 Ag9 2.283(6) .
O9 Ag6 2.363(6) .
O10 Ag8 2.304(6) .
O11 Ag8 2.339(6) .
O12 Ag6 2.307(6) .
O13 Ag9 2.344(8) .
O14 Ag2 2.320(6) .
O15 Ag3 2.360(6) .
F4 F6' 1.39(3) .
F6 F6' 1.40(3) .
F14 F15' 1.53(3) .
F15 F15' 1.47(4) .
Ag1 C15 2.073(7) 1_455
Ag1 Ag8 2.8837(9) 1_455
Ag1 Ag9 3.0600(9) 1_455
Ag1 Ag3 3.0804(9) .
Ag1 Ag4 3.3070(10) .
Ag1 Ag2 3.3321(10) .
Ag2 Ag4 2.9483(9) .
Ag3 C15 2.379(7) 1_455
Ag3 Ag4 2.9272(9) .
Ag3 Ag5 2.9479(9) .
Ag4 Ag5 2.8377(8) .
Ag4 Ag6 3.0765(9) .
Ag5 Ag7 2.9879(8) .
Ag5 Ag6 2.9995(10) .
Ag6 Ag8 2.9396(9) .
Ag6 Ag7 3.0460(9) .
Ag7 N4 2.149(6) 2_666
Ag7 Ag8 2.9384(8) .
Ag7 Ag9 3.0876(9) .
Ag8 Ag1 2.8837(9) 1_655
Ag8 Ag9 2.9400(10) .
Ag9 Ag1 3.0600(9) 1_655

loop_
_geom_torsion_atom_site_label_1
_geom_torsion_atom_site_label_2
_geom_torsion_atom_site_label_3
_geom_torsion_atom_site_label_4
_geom_torsion
_geom_torsion_site_symmetry_1
_geom_torsion_site_symmetry_4
N1 C1 C2 N2 1.6(11) . .
N2 C4 C5 C10 84.2(9) . .
N2 C4 C5 C6 -96.3(9) . .
C10 C5 C6 C7 -2.1(13) . .
C4 C5 C6 C7 178.3(9) . .
C5 C6 C7 C8 0.8(15) . .
C6 C7 C8 C9 0.4(13) . .
C6 C7 C8 C11 178.5(8) . .
C7 C8 C9 C10 -0.2(12) . .
C11 C8 C9 C10 -178.3(8) . .
C6 C5 C10 C9 2.2(12) . .
C4 C5 C10 C9 -178.2(8) . .
C8 C9 C10 C5 -1.1(13) . .
C9 C8 C11 N3 81.4(9) . .
C7 C8 C11 N3 -96.6(9) . .
N4 C13 C14 N3 1.4(10) . .
Ag1 C15 C16 C17 -30(38) 1_655 .
Ag3 C15 C16 C17 -126(27) 1_655 .
Ag9 C15 C16 C17 140(27) . .
Ag8 C15 C16 C17 66(27) . .
C15 C16 C17 C22 -174(100) . .
C15 C16 C17 C18 5(27) . .
C22 C17 C18 C19 -0.5(14) . .
C16 C17 C18 C19 179.6(8) . .
C17 C18 C19 C20 2.7(14) . .
C18 C19 C20 C21 -2.6(16) . .
C19 C20 C21 C22 0.3(18) . .
C18 C17 C22 C21 -1.8(14) . .
C16 C17 C22 C21 178.1(9) . .
C20 C21 C22 C17 1.9(17) . .
Ag4 C23 C24 C25 -162(6) . .
Ag2 C23 C24 C25 -150(8) . .
Ag6 C23 C24 C25 97(8) . .
Ag5 C23 C24 C25 19(8) . .
Ag3 C23 C24 C25 -58(8) . .
Ag4 C23 C24 Ag2 -12(3) . .
Ag6 C23 C24 Ag2 -112.9(3) . .
Ag5 C23 C24 Ag2 169.3(6) . .
Ag3 C23 C24 Ag2 91.9(4) . .
C23 C24 C25 C30 -156(7) . .
Ag2 C24 C25 C30 56.2(11) . .
C23 C24 C25 C26 25(8) . .
Ag2 C24 C25 C26 -122.7(7) . .
C30 C25 C26 C27 2.0(14) . .
C24 C25 C26 C27 -179.1(9) . .
C25 C26 C27 C28 -1.4(17) . .
C26 C27 C28 C29 0.1(19) . .
C27 C28 C29 C30 0(2) . .
C26 C25 C30 C29 -1.5(17) . .
C24 C25 C30 C29 179.7(11) . .
C28 C29 C30 C25 0(2) . .
Ag7 C31 C32 C33 179(100) . .
Ag9 C31 C32 C33 -79(13) . .
Ag8 C31 C32 C33 -4(14) . .
Ag5 C31 C32 C33 145(13) . .
Ag6 C31 C32 C33 71(13) . .
C31 C32 C33 C34 -35(14) . .
C31 C32 C33 C38 146(13) . .
C38 C33 C34 C35 -1.7(13) . .
C32 C33 C34 C35 178.9(8) . .
C33 C34 C35 C36 0.7(16) . .
C34 C35 C36 C37 1.2(17) . .
C35 C36 C37 C38 -2.0(16) . .
C34 C33 C38 C37 0.9(13) . .
C32 C33 C38 C37 -179.7(8) . .
C36 C37 C38 C33 1.0(15) . .
O9 C39 C40 F9' -72(3) . .
O10 C39 C40 F9' 108(3) . .
O9 C39 C40 F8 91.1(15) . .
O10 C39 C40 F8 -88.8(15) . .
O9 C39 C40 F7 -145.1(11) . .
O10 C39 C40 F7 35.0(14) . .
O9 C39 C40 F9 -31.0(13) . .
O10 C39 C40 F9 149.1(11) . .
O9 C39 C40 F8' 53.9(13) . .
O10 C39 C40 F8' -126.0(11) . .
O9 C39 C40 F7' 143.8(12) . .
O10 C39 C40 F7' -36.1(14) . .
O11 C41 C42 F12 67.2(11) . .
O12 C41 C42 F12 -113.5(10) . .
O11 C41 C42 F10 -169.6(8) . .
O12 C41 C42 F10 9.7(12) . .
O11 C41 C42 F11 -51.1(11) . .
O12 C41 C42 F11 128.2(9) . .
O3 C43 C44 F15 58.1(14) . .
O4 C43 C44 F15 -126.2(12) . .
O3 C43 C44 F14 -164.6(12) . .
O4 C43 C44 F14 11.1(18) . .
O3 C43 C44 F13 -52.7(15) . .
O4 C43 C44 F13 123.0(11) . .
O3 C43 C44 F15' 125.4(17) . .
O4 C43 C44 F15' -59(2) . .
O7 C45 C46 F6 -173.6(12) . .
O8 C45 C46 F6 10.8(16) . .
O7 C45 C46 F4 -29.7(15) . .
O8 C45 C46 F4 154.7(11) . .
O7 C45 C46 F5 83.0(15) . .
O8 C45 C46 F5 -92.6(14) . .
O7 C45 C46 F6' -101.1(17) . .
O8 C45 C46 F6' 83.3(18) . .
O5 C47 C48 F18' -67.5(19) . .
O6 C47 C48 F18' 111.7(18) . .
O5 C47 C48 F16 119.3(12) . .
O6 C47 C48 F16 -61.5(14) . .
O5 C47 C48 F18 -5.0(16) . .
O6 C47 C48 F18 174.2(14) . .
O5 C47 C48 F17 -123.5(14) . .
O6 C47 C48 F17 55.7(15) . .
O5 C47 C48 F16' 55.1(16) . .
O6 C47 C48 F16' -125.7(15) . .
O5 C47 C48 F17' 164.6(16) . .
O6 C47 C48 F17' -16.2(18) . .
O1 C49 C50 F2 -116.3(10) . .
O2 C49 C50 F2 63.5(11) . .
O1 C49 C50 F3 122.6(10) . .
O2 C49 C50 F3 -57.7(13) . .
O1 C49 C50 F1 2.6(12) . .
O2 C49 C50 F1 -177.6(8) . .
N2 C3 N1 C1 0.1(10) . .
N2 C3 N1 Ag1 175.0(5) . .
C2 C1 N1 C3 -1.1(11) . .
C2 C1 N1 Ag1 -175.4(7) . .
N1 C3 N2 C2 0.9(10) . .
N1 C3 N2 C4 179.4(7) . .
C1 C2 N2 C3 -1.5(10) . .
C1 C2 N2 C4 179.9(8) . .
C5 C4 N2 C3 -112.8(9) . .
C5 C4 N2 C2 65.6(11) . .
C13 C14 N3 C12 -0.8(9) . .
C13 C14 N3 C11 -179.4(7) . .
N4 C12 N3 C14 -0.1(9) . .
N4 C12 N3 C11 178.5(7) . .
C8 C11 N3 C14 -78.4(10) . .
C8 C11 N3 C12 103.3(8) . .
N3 C12 N4 C13 0.9(8) . .
N3 C12 N4 Ag7 -163.2(5) . 2_666
C14 C13 N4 C12 -1.5(9) . .
C14 C13 N4 Ag7 163.0(6) . 2_666
O2 C49 O1 Ag5 -14.5(12) . .
C50 C49 O1 Ag5 165.2(6) . .
O1 C49 O2 Ag3 -5.0(12) . .
C50 C49 O2 Ag3 175.3(6) . .
O4 C43 O3 Ag4 -1.9(13) . .
C44 C43 O3 Ag4 173.2(8) . .
O3 C43 O4 Ag2 -35.7(13) . .
C44 C43 O4 Ag2 149.4(8) . .
O6 C47 O5 Ag5 -14.5(12) . .
C48 C47 O5 Ag5 164.5(5) . .
O5 C47 O6 Ag4 3.3(12) . .
C48 C47 O6 Ag4 -175.8(5) . .
O8 C45 O7 Ag7 -20.8(14) . .
C46 C45 O7 Ag7 164.3(7) . .
O7 C45 O8 Ag9 -7.2(12) . .
C46 C45 O8 Ag9 167.9(6) . .
O10 C39 O9 Ag6 17.4(13) . .
C40 C39 O9 Ag6 -162.5(6) . .
O9 C39 O10 Ag8 -10.0(12) . .
C40 C39 O10 Ag8 169.9(6) . .
O12 C41 O11 Ag8 14.6(13) . .
C42 C41 O11 Ag8 -166.2(5) . .
O11 C41 O12 Ag6 -3.2(12) . .
C42 C41 O12 Ag6 177.7(5) . .
F6 C46 F4 F6' 39.9(16) . .
F5 C46 F4 F6' 135.7(16) . .
C45 C46 F4 F6' -103.8(15) . .
F4 C46 F6 F6' -39.8(16) . .
F5 C46 F6 F6' -140.5(15) . .
C45 C46 F6 F6' 103.2(16) . .
F6 C46 F6' F4 -141.1(13) . .
F5 C46 F6' F4 -77(2) . .
C45 C46 F6' F4 108.2(11) . .
F4 C46 F6' F6 141.1(13) . .
F5 C46 F6' F6 64(2) . .
C45 C46 F6' F6 -110.7(11) . .
C46 F4 F6' F6 -31.1(10) . .
C46 F6 F6' F4 31.2(10) . .
F15 C44 F14 F15' 38.7(17) . .
F13 C44 F14 F15' 144.4(16) . .
C43 C44 F14 F15' -95.9(18) . .
F14 C44 F15 F15' -39.5(16) . .
F13 C44 F15 F15' -145.1(15) . .
C43 C44 F15 F15' 95.9(16) . .
F14 C44 F15' F15 142.2(14) . .
F13 C44 F15' F15 69(3) . .
C43 C44 F15' F15 -107.7(13) . .
F15 C44 F15' F14 -142.2(14) . .
F13 C44 F15' F14 -73(3) . .
C43 C44 F15' F14 110.1(12) . .
C44 F15 F15' F14 29.3(11) . .
C44 F14 F15' F15 -29.5(11) . .
C3 N1 Ag1 C15 -47(2) . 1_455
C1 N1 Ag1 C15 126.4(16) . 1_455
C3 N1 Ag1 Ag8 -16.5(7) . 1_455
C1 N1 Ag1 Ag8 157.0(7) . 1_455
C3 N1 Ag1 Ag9 -84.0(6) . 1_455
C1 N1 Ag1 Ag9 89.5(8) . 1_455
C3 N1 Ag1 Ag3 -175.6(5) . .
C1 N1 Ag1 Ag3 -2.1(9) . .
C3 N1 Ag1 Ag4 139.0(6) . .
C1 N1 Ag1 Ag4 -47.5(8) . .
C3 N1 Ag1 Ag2 90.2(7) . .
C1 N1 Ag1 Ag2 -96.3(8) . .
C51 O14 Ag2 C23 -151.8(8) . .
C51 O14 Ag2 O4 28.3(8) . .
C51 O14 Ag2 C24 -147.9(8) . .
C51 O14 Ag2 Ag4 38.4(11) . .
C51 O14 Ag2 Ag1 82.9(8) . .
C24 C23 Ag2 O14 6.8(8) . .
Ag4 C23 Ag2 O14 -175.8(4) . .
Ag6 C23 Ag2 O14 102.8(5) . .
Ag5 C23 Ag2 O14 -150.8(6) . .
Ag3 C23 Ag2 O14 -100.2(5) . .
C24 C23 Ag2 O4 -173.3(5) . .
Ag4 C23 Ag2 O4 4.1(3) . .
Ag6 C23 Ag2 O4 -77.3(4) . .
Ag5 C23 Ag2 O4 29.1(9) . .
Ag3 C23 Ag2 O4 79.7(3) . .
Ag4 C23 Ag2 C24 177.4(6) . .
Ag6 C23 Ag2 C24 96.0(6) . .
Ag5 C23 Ag2 C24 -157.6(11) . .
Ag3 C23 Ag2 C24 -107.0(6) . .
C24 C23 Ag2 Ag4 -177.4(6) . .
Ag6 C23 Ag2 Ag4 -81.4(3) . .
Ag5 C23 Ag2 Ag4 25.0(6) . .
Ag3 C23 Ag2 Ag4 75.6(2) . .
C24 C23 Ag2 Ag1 134.7(5) . .
Ag4 C23 Ag2 Ag1 -47.95(18) . .
Ag6 C23 Ag2 Ag1 -129.4(3) . .
Ag5 C23 Ag2 Ag1 -22.9(8) . .
Ag3 C23 Ag2 Ag1 27.64(19) . .
C43 O4 Ag2 O14 -142.8(7) . .
C43 O4 Ag2 C23 37.2(8) . .
C43 O4 Ag2 C24 31.4(9) . .
C43 O4 Ag2 Ag4 40.3(6) . .
C43 O4 Ag2 Ag1 108.6(7) . .
C23 C24 Ag2 O14 -176.1(5) . .
C25 C24 Ag2 O14 0.4(7) . .
C25 C24 Ag2 C23 176.5(9) . .
C23 C24 Ag2 O4 10.8(8) . .
C25 C24 Ag2 O4 -172.7(5) . .
C23 C24 Ag2 Ag4 1.9(5) . .
C25 C24 Ag2 Ag4 178.4(6) . .
C23 C24 Ag2 Ag1 -49.9(5) . .
C25 C24 Ag2 Ag1 126.6(6) . .
C15 Ag1 Ag2 O14 76.0(3) 1_455 .
N1 Ag1 Ag2 O14 -96.9(3) . .
Ag8 Ag1 Ag2 O14 22.6(2) 1_455 .
Ag9 Ag1 Ag2 O14 77.7(2) 1_455 .
Ag3 Ag1 Ag2 O14 132.1(2) . .
Ag4 Ag1 Ag2 O14 -166.4(2) . .
C15 Ag1 Ag2 C23 -80.8(3) 1_455 .
N1 Ag1 Ag2 C23 106.3(3) . .
Ag8 Ag1 Ag2 C23 -134.13(18) 1_455 .
Ag9 Ag1 Ag2 C23 -79.09(18) 1_455 .
Ag3 Ag1 Ag2 C23 -24.69(18) . .
Ag4 Ag1 Ag2 C23 36.81(18) . .
C15 Ag1 Ag2 O4 154.7(3) 1_455 .
N1 Ag1 Ag2 O4 -18.2(3) . .
Ag8 Ag1 Ag2 O4 101.34(17) 1_455 .
Ag9 Ag1 Ag2 O4 156.38(17) 1_455 .
Ag3 Ag1 Ag2 O4 -149.23(17) . .
Ag4 Ag1 Ag2 O4 -87.73(17) . .
C15 Ag1 Ag2 C24 -59.6(3) 1_455 .
N1 Ag1 Ag2 C24 127.5(3) . .
Ag8 Ag1 Ag2 C24 -112.96(18) 1_455 .
Ag9 Ag1 Ag2 C24 -57.92(18) 1_455 .
Ag3 Ag1 Ag2 C24 -3.52(18) . .
Ag4 Ag1 Ag2 C24 57.97(18) . .
C15 Ag1 Ag2 Ag4 -117.6(2) 1_455 .
N1 Ag1 Ag2 Ag4 69.5(2) . .
Ag8 Ag1 Ag2 Ag4 -170.93(2) 1_455 .
Ag9 Ag1 Ag2 Ag4 -115.89(3) 1_455 .
Ag3 Ag1 Ag2 Ag4 -61.50(2) . .
C49 O2 Ag3 O15 -71.7(6) . .
C49 O2 Ag3 C15 166.9(6) . 1_455
C49 O2 Ag3 C23 63.4(6) . .
C49 O2 Ag3 Ag4 27.5(7) . .
C49 O2 Ag3 Ag5 14.9(6) . .
C49 O2 Ag3 Ag1 -160.2(4) . .
C52 O15 Ag3 O2 10.5(7) . .
C52 O15 Ag3 C15 133.5(7) . 1_455
C52 O15 Ag3 C23 -99.3(7) . .
C52 O15 Ag3 Ag4 -127.6(6) . .
C52 O15 Ag3 Ag5 -70.4(6) . .
C52 O15 Ag3 Ag1 166.0(6) . .
C24 C23 Ag3 O2 45.7(6) . .
Ag4 C23 Ag3 O2 -146.4(2) . .
Ag2 C23 Ag3 O2 133.1(2) . .
Ag6 C23 Ag3 O2 -86.6(6) . .
Ag5 C23 Ag3 O2 -67.7(2) . .
C24 C23 Ag3 O15 150.5(5) . .
Ag4 C23 Ag3 O15 -41.5(4) . .
Ag2 C23 Ag3 O15 -122.1(2) . .
Ag6 C23 Ag3 O15 18.3(8) . .
Ag5 C23 Ag3 O15 37.1(3) . .
C24 C23 Ag3 C15 -75.2(6) . 1_455
Ag4 C23 Ag3 C15 92.7(2) . 1_455
Ag2 C23 Ag3 C15 12.2(3) . 1_455
Ag6 C23 Ag3 C15 152.5(6) . 1_455
Ag5 C23 Ag3 C15 171.4(2) . 1_455
C24 C23 Ag3 Ag4 -167.9(7) . .
Ag2 C23 Ag3 Ag4 -80.5(2) . .
Ag6 C23 Ag3 Ag4 59.8(5) . .
Ag5 C23 Ag3 Ag4 78.68(18) . .
C24 C23 Ag3 Ag5 113.4(6) . .
Ag4 C23 Ag3 Ag5 -78.68(18) . .
Ag2 C23 Ag3 Ag5 -159.2(3) . .
Ag6 C23 Ag3 Ag5 -18.9(5) . .
C24 C23 Ag3 Ag1 -117.6(6) . .
Ag4 C23 Ag3 Ag1 50.31(18) . .
Ag2 C23 Ag3 Ag1 -30.2(2) . .
Ag6 C23 Ag3 Ag1 110.1(6) . .
Ag5 C23 Ag3 Ag1 128.99(12) . .
C15 Ag1 Ag3 O2 -45.3(5) 1_455 .
N1 Ag1 Ag3 O2 125.4(5) . .
Ag8 Ag1 Ag3 O2 -34.7(4) 1_455 .
Ag9 Ag1 Ag3 O2 12.2(4) 1_455 .
Ag4 Ag1 Ag3 O2 -174.4(4) . .
Ag2 Ag1 Ag3 O2 -115.0(4) . .
C15 Ag1 Ag3 O15 -134.5(3) 1_455 .
N1 Ag1 Ag3 O15 36.2(3) . .
Ag8 Ag1 Ag3 O15 -123.93(15) 1_455 .
Ag9 Ag1 Ag3 O15 -77.04(15) 1_455 .
Ag4 Ag1 Ag3 O15 96.46(15) . .
Ag2 Ag1 Ag3 O15 155.77(15) . .
N1 Ag1 Ag3 C15 170.7(4) . 1_455
Ag8 Ag1 Ag3 C15 10.5(3) 1_455 1_455
Ag9 Ag1 Ag3 C15 57.4(3) 1_455 1_455
Ag4 Ag1 Ag3 C15 -129.1(3) . 1_455
Ag2 Ag1 Ag3 C15 -69.8(3) . 1_455
C15 Ag1 Ag3 C23 92.5(3) 1_455 .
N1 Ag1 Ag3 C23 -96.8(3) . .
Ag8 Ag1 Ag3 C23 102.98(17) 1_455 .
Ag9 Ag1 Ag3 C23 149.88(17) 1_455 .
Ag4 Ag1 Ag3 C23 -36.63(16) . .
Ag2 Ag1 Ag3 C23 22.68(16) . .
C15 Ag1 Ag3 Ag4 129.1(3) 1_455 .
N1 Ag1 Ag3 Ag4 -60.2(3) . .
Ag8 Ag1 Ag3 Ag4 139.61(3) 1_455 .
Ag9 Ag1 Ag3 Ag4 -173.50(2) 1_455 .
Ag2 Ag1 Ag3 Ag4 59.31(2) . .
C15 Ag1 Ag3 Ag5 140.6(3) 1_455 .
N1 Ag1 Ag3 Ag5 -48.7(3) . .
Ag8 Ag1 Ag3 Ag5 151.13(3) 1_455 .
Ag9 Ag1 Ag3 Ag5 -161.98(3) 1_455 .
Ag4 Ag1 Ag3 Ag5 11.52(3) . .
Ag2 Ag1 Ag3 Ag5 70.82(3) . .
C24 C23 Ag4 O6 153(3) . .
Ag2 C23 Ag4 O6 140.5(3) . .
Ag6 C23 Ag4 O6 -105.3(4) . .
Ag5 C23 Ag4 O6 -28.5(4) . .
Ag3 C23 Ag4 O6 45.5(4) . .
C24 C23 Ag4 O3 -24(3) . .
Ag2 C23 Ag4 O3 -36.6(3) . .
Ag6 C23 Ag4 O3 77.6(3) . .
Ag5 C23 Ag4 O3 154.4(2) . .
Ag3 C23 Ag4 O3 -131.6(2) . .
C24 C23 Ag4 Ag5 -179(3) . .
Ag2 C23 Ag4 Ag5 169.0(3) . .
Ag6 C23 Ag4 Ag5 -76.79(19) . .
Ag3 C23 Ag4 Ag5 74.00(15) . .
C24 C23 Ag4 Ag3 107(3) . .
Ag2 C23 Ag4 Ag3 95.0(2) . .
Ag6 C23 Ag4 Ag3 -150.8(3) . .
Ag5 C23 Ag4 Ag3 -74.00(15) . .
C24 C23 Ag4 Ag2 12(3) . .
Ag6 C23 Ag4 Ag2 114.2(3) . .
Ag5 C23 Ag4 Ag2 -169.0(3) . .
Ag3 C23 Ag4 Ag2 -95.0(2) . .
C24 C23 Ag4 Ag6 -102(3) . .
Ag2 C23 Ag4 Ag6 -114.2(3) . .
Ag5 C23 Ag4 Ag6 76.79(19) . .
Ag3 C23 Ag4 Ag6 150.8(3) . .
C24 C23 Ag4 Ag1 61(3) . .
Ag2 C23 Ag4 Ag1 48.92(17) . .
Ag6 C23 Ag4 Ag1 163.12(14) . .
Ag5 C23 Ag4 Ag1 -120.09(12) . .
Ag3 C23 Ag4 Ag1 -46.09(14) . .
C47 O6 Ag4 C23 29.7(8) . .
C47 O6 Ag4 O3 -152.5(6) . .
C47 O6 Ag4 Ag5 5.9(6) . .
C47 O6 Ag4 Ag3 67.2(6) . .
C47 O6 Ag4 Ag2 131.1(5) . .
C47 O6 Ag4 Ag6 -42.5(7) . .
C47 O6 Ag4 Ag1 125.7(6) . .
C43 O3 Ag4 C23 54.4(7) . .
C43 O3 Ag4 O6 -123.8(7) . .
C43 O3 Ag4 Ag5 152.8(5) . .
C43 O3 Ag4 Ag3 -29.9(8) . .
C43 O3 Ag4 Ag2 26.0(6) . .
C43 O3 Ag4 Ag6 105.6(6) . .
C43 O3 Ag4 Ag1 -38.7(6) . .
O2 Ag3 Ag4 C23 53.1(3) . .
O15 Ag3 Ag4 C23 150.9(3) . .
C15 Ag3 Ag4 C23 -91.8(3) 1_455 .
Ag5 Ag3 Ag4 C23 67.9(2) . .
Ag1 Ag3 Ag4 C23 -123.4(2) . .
O2 Ag3 Ag4 O6 -100.6(3) . .
O15 Ag3 Ag4 O6 -2.78(19) . .
C15 Ag3 Ag4 O6 114.5(2) 1_455 .
C23 Ag3 Ag4 O6 -153.7(3) . .
Ag5 Ag3 Ag4 O6 -85.73(14) . .
Ag1 Ag3 Ag4 O6 82.91(14) . .
O2 Ag3 Ag4 O3 166.3(3) . .
O15 Ag3 Ag4 O3 -95.9(3) . .
C15 Ag3 Ag4 O3 21.4(3) 1_455 .
C23 Ag3 Ag4 O3 113.2(3) . .
Ag5 Ag3 Ag4 O3 -178.8(2) . .
Ag1 Ag3 Ag4 O3 -10.2(2) . .
O2 Ag3 Ag4 Ag5 -14.8(2) . .
O15 Ag3 Ag4 Ag5 82.96(14) . .
C15 Ag3 Ag4 Ag5 -159.73(18) 1_455 .
C23 Ag3 Ag4 Ag5 -67.9(2) . .
Ag1 Ag3 Ag4 Ag5 168.64(3) . .
O2 Ag3 Ag4 Ag2 108.0(2) . .
O15 Ag3 Ag4 Ag2 -154.21(14) . .
C15 Ag3 Ag4 Ag2 -36.90(17) 1_455 .
C23 Ag3 Ag4 Ag2 54.9(2) . .
Ag5 Ag3 Ag4 Ag2 122.83(3) . .
Ag1 Ag3 Ag4 Ag2 -68.53(2) . .
O2 Ag3 Ag4 Ag6 30.3(2) . .
O15 Ag3 Ag4 Ag6 128.14(14) . .
C15 Ag3 Ag4 Ag6 -114.55(18) 1_455 .
C23 Ag3 Ag4 Ag6 -22.8(2) . .
Ag5 Ag3 Ag4 Ag6 45.18(2) . .
Ag1 Ag3 Ag4 Ag6 -146.18(2) . .
O2 Ag3 Ag4 Ag1 176.5(2) . .
O15 Ag3 Ag4 Ag1 -85.68(14) . .
C15 Ag3 Ag4 Ag1 31.63(18) 1_455 .
C23 Ag3 Ag4 Ag1 123.4(2) . .
Ag5 Ag3 Ag4 Ag1 -168.64(3) . .
O14 Ag2 Ag4 C23 173.2(7) . .
O4 Ag2 Ag4 C23 -176.3(3) . .
C24 Ag2 Ag4 C23 -1.3(3) . .
Ag1 Ag2 Ag4 C23 123.8(3) . .
O14 Ag2 Ag4 O6 43.4(7) . .
C23 Ag2 Ag4 O6 -129.8(4) . .
O4 Ag2 Ag4 O6 53.9(3) . .
C24 Ag2 Ag4 O6 -131.1(3) . .
Ag1 Ag2 Ag4 O6 -6.0(3) . .
O14 Ag2 Ag4 O3 -35.0(7) . .
C23 Ag2 Ag4 O3 151.8(3) . .
O4 Ag2 Ag4 O3 -24.5(2) . .
C24 Ag2 Ag4 O3 150.5(2) . .
Ag1 Ag2 Ag4 O3 -84.39(17) . .
O14 Ag2 Ag4 Ag5 163.3(6) . .
C23 Ag2 Ag4 Ag5 -9.9(2) . .
O4 Ag2 Ag4 Ag5 173.82(18) . .
C24 Ag2 Ag4 Ag5 -11.14(17) . .
Ag1 Ag2 Ag4 Ag5 113.92(3) . .
O14 Ag2 Ag4 Ag3 111.7(6) . .
C23 Ag2 Ag4 Ag3 -61.5(2) . .
O4 Ag2 Ag4 Ag3 122.21(18) . .
C24 Ag2 Ag4 Ag3 -62.75(17) . .
Ag1 Ag2 Ag4 Ag3 62.31(2) . .
O14 Ag2 Ag4 Ag6 -141.6(6) . .
C23 Ag2 Ag4 Ag6 45.2(2) . .
O4 Ag2 Ag4 Ag6 -131.13(18) . .
C24 Ag2 Ag4 Ag6 43.90(17) . .
Ag1 Ag2 Ag4 Ag6 168.97(2) . .
O14 Ag2 Ag4 Ag1 49.4(6) . .
C23 Ag2 Ag4 Ag1 -123.8(3) . .
O4 Ag2 Ag4 Ag1 59.90(18) . .
C24 Ag2 Ag4 Ag1 -125.07(17) . .
C15 Ag1 Ag4 C23 9.0(3) 1_455 .
N1 Ag1 Ag4 C23 -172.0(3) . .
Ag8 Ag1 Ag4 C23 -27.5(2) 1_455 .
Ag9 Ag1 Ag4 C23 53.2(2) 1_455 .
Ag3 Ag1 Ag4 C23 45.8(2) . .
Ag2 Ag1 Ag4 C23 -41.6(2) . .
C15 Ag1 Ag4 O6 -132.5(2) 1_455 .
N1 Ag1 Ag4 O6 46.6(2) . .
Ag8 Ag1 Ag4 O6 -169.01(14) 1_455 .
Ag9 Ag1 Ag4 O6 -88.31(14) 1_455 .
Ag3 Ag1 Ag4 O6 -95.66(14) . .
Ag2 Ag1 Ag4 O6 176.89(14) . .
C15 Ag1 Ag4 O3 136.6(3) 1_455 .
N1 Ag1 Ag4 O3 -44.3(2) . .
Ag8 Ag1 Ag4 O3 100.07(15) 1_455 .
Ag9 Ag1 Ag4 O3 -179.22(15) 1_455 .
Ag3 Ag1 Ag4 O3 173.42(15) . .
Ag2 Ag1 Ag4 O3 85.97(15) . .
C15 Ag1 Ag4 Ag5 -48.2(2) 1_455 .
N1 Ag1 Ag4 Ag5 130.79(19) . .
Ag8 Ag1 Ag4 Ag5 -84.80(4) 1_455 .
Ag9 Ag1 Ag4 Ag5 -4.10(4) 1_455 .
Ag3 Ag1 Ag4 Ag5 -11.45(3) . .
Ag2 Ag1 Ag4 Ag5 -98.90(3) . .
C15 Ag1 Ag4 Ag3 -36.8(2) 1_455 .
N1 Ag1 Ag4 Ag3 142.24(19) . .
Ag8 Ag1 Ag4 Ag3 -73.35(4) 1_455 .
Ag9 Ag1 Ag4 Ag3 7.36(3) 1_455 .
Ag2 Ag1 Ag4 Ag3 -87.45(3) . .
C15 Ag1 Ag4 Ag2 50.7(2) 1_455 .
N1 Ag1 Ag4 Ag2 -130.31(19) . .
Ag8 Ag1 Ag4 Ag2 14.10(4) 1_455 .
Ag9 Ag1 Ag4 Ag2 94.81(3) 1_455 .
Ag3 Ag1 Ag4 Ag2 87.45(3) . .
C15 Ag1 Ag4 Ag6 31.6(2) 1_455 .
N1 Ag1 Ag4 Ag6 -149.34(19) . .
Ag8 Ag1 Ag4 Ag6 -4.92(6) 1_455 .
Ag9 Ag1 Ag4 Ag6 75.78(5) 1_455 .
Ag3 Ag1 Ag4 Ag6 68.42(4) . .
Ag2 Ag1 Ag4 Ag6 -19.03(4) . .
C49 O1 Ag5 O5 110.4(6) . .
C49 O1 Ag5 C31 -136.7(6) . .
C49 O1 Ag5 C23 -26.7(7) . .
C49 O1 Ag5 Ag4 22.8(8) . .
C49 O1 Ag5 Ag3 19.2(6) . .
C49 O1 Ag5 Ag7 -176.9(5) . .
C49 O1 Ag5 Ag6 -82.7(6) . .
C47 O5 Ag5 O1 -126.4(6) . .
C47 O5 Ag5 C31 120.8(6) . .
C47 O5 Ag5 C23 4.7(7) . .
C47 O5 Ag5 Ag4 13.5(6) . .
C47 O5 Ag5 Ag3 -45.5(6) . .
C47 O5 Ag5 Ag7 99.7(6) . .
C47 O5 Ag5 Ag6 63.9(6) . .
C32 C31 Ag5 O1 35.3(6) . .
Ag7 C31 Ag5 O1 -139.6(2) . .
Ag9 C31 Ag5 O1 -65.0(4) . .
Ag8 C31 Ag5 O1 161.8(5) . .
Ag6 C31 Ag5 O1 135.79(19) . .
C32 C31 Ag5 O5 146.3(5) . .
Ag7 C31 Ag5 O5 -28.6(3) . .
Ag9 C31 Ag5 O5 46.1(4) . .
Ag8 C31 Ag5 O5 -87.2(5) . .
Ag6 C31 Ag5 O5 -113.21(17) . .
C32 C31 Ag5 C23 -83.2(5) . .
Ag7 C31 Ag5 C23 101.9(2) . .
Ag9 C31 Ag5 C23 176.6(4) . .
Ag8 C31 Ag5 C23 43.3(6) . .
Ag6 C31 Ag5 C23 17.3(2) . .
C32 C31 Ag5 Ag4 -131.2(5) . .
Ag7 C31 Ag5 Ag4 53.9(2) . .
Ag9 C31 Ag5 Ag4 128.6(4) . .
Ag8 C31 Ag5 Ag4 -4.7(5) . .
Ag6 C31 Ag5 Ag4 -30.66(17) . .
C32 C31 Ag5 Ag3 -68.6(7) . .
Ag7 C31 Ag5 Ag3 116.5(3) . .
Ag9 C31 Ag5 Ag3 -168.88(10) . .
Ag8 C31 Ag5 Ag3 57.9(7) . .
Ag6 C31 Ag5 Ag3 31.9(5) . .
C32 C31 Ag5 Ag7 174.9(6) . .
Ag9 C31 Ag5 Ag7 74.7(4) . .
Ag8 C31 Ag5 Ag7 -58.6(4) . .
Ag6 C31 Ag5 Ag7 -84.6(2) . .
C32 C31 Ag5 Ag6 -100.5(5) . .
Ag7 C31 Ag5 Ag6 84.6(2) . .
Ag9 C31 Ag5 Ag6 159.3(5) . .
Ag8 C31 Ag5 Ag6 26.0(4) . .
C24 C23 Ag5 O1 -41.2(7) . .
Ag4 C23 Ag5 O1 139.1(2) . .
Ag2 C23 Ag5 O1 113.5(8) . .
Ag6 C23 Ag5 O1 -131.8(2) . .
Ag3 C23 Ag5 O1 59.0(2) . .
C24 C23 Ag5 O5 -168.6(6) . .
Ag4 C23 Ag5 O5 11.8(3) . .
Ag2 C23 Ag5 O5 -13.9(9) . .
Ag6 C23 Ag5 O5 100.8(2) . .
Ag3 C23 Ag5 O5 -68.4(3) . .
C24 C23 Ag5 C31 72.6(7) . .
Ag4 C23 Ag5 C31 -107.1(2) . .
Ag2 C23 Ag5 C31 -132.7(8) . .
Ag6 C23 Ag5 C31 -18.1(3) . .
Ag3 C23 Ag5 C31 172.74(17) . .
C24 C23 Ag5 Ag4 179.7(8) . .
Ag2 C23 Ag5 Ag4 -25.6(6) . .
Ag6 C23 Ag5 Ag4 89.0(2) . .
Ag3 C23 Ag5 Ag4 -80.17(19) . .
C24 C23 Ag5 Ag3 -100.2(6) . .
Ag4 C23 Ag5 Ag3 80.17(19) . .
Ag2 C23 Ag5 Ag3 54.5(7) . .
Ag6 C23 Ag5 Ag3 169.2(3) . .
C24 C23 Ag5 Ag7 117.6(6) . .
Ag4 C23 Ag5 Ag7 -62.03(19) . .
Ag2 C23 Ag5 Ag7 -87.7(8) . .
Ag6 C23 Ag5 Ag7 27.0(2) . .
Ag3 C23 Ag5 Ag7 -142.20(9) . .
C24 C23 Ag5 Ag6 90.6(6) . .
Ag4 C23 Ag5 Ag6 -89.0(2) . .
Ag2 C23 Ag5 Ag6 -114.7(8) . .
Ag3 C23 Ag5 Ag6 -169.2(3) . .
C23 Ag4 Ag5 O1 -72.8(3) . .
O6 Ag4 Ag5 O1 90.0(3) . .
O3 Ag4 Ag5 O1 173.9(5) . .
Ag3 Ag4 Ag5 O1 -4.1(3) . .
Ag2 Ag4 Ag5 O1 -63.6(3) . .
Ag6 Ag4 Ag5 O1 -132.0(3) . .
Ag1 Ag4 Ag5 O1 7.0(3) . .
C23 Ag4 Ag5 O5 -170.0(3) . .
O6 Ag4 Ag5 O5 -7.2(2) . .
O3 Ag4 Ag5 O5 76.7(4) . .
Ag3 Ag4 Ag5 O5 -101.32(14) . .
Ag2 Ag4 Ag5 O5 -160.78(14) . .
Ag6 Ag4 Ag5 O5 130.80(14) . .
Ag1 Ag4 Ag5 O5 -90.17(14) . .
C23 Ag4 Ag5 C31 86.3(3) . .
O6 Ag4 Ag5 C31 -110.9(2) . .
O3 Ag4 Ag5 C31 -27.0(5) . .
Ag3 Ag4 Ag5 C31 155.03(17) . .
Ag2 Ag4 Ag5 C31 95.57(17) . .
Ag6 Ag4 Ag5 C31 27.15(17) . .
Ag1 Ag4 Ag5 C31 166.18(17) . .
O6 Ag4 Ag5 C23 162.8(3) . .
O3 Ag4 Ag5 C23 -113.3(5) . .
Ag3 Ag4 Ag5 C23 68.7(2) . .
Ag2 Ag4 Ag5 C23 9.2(2) . .
Ag6 Ag4 Ag5 C23 -59.2(2) . .
Ag1 Ag4 Ag5 C23 79.8(2) . .
C23 Ag4 Ag5 Ag3 -68.7(2) . .
O6 Ag4 Ag5 Ag3 94.07(16) . .
O3 Ag4 Ag5 Ag3 178.0(4) . .
Ag2 Ag4 Ag5 Ag3 -59.46(3) . .
Ag6 Ag4 Ag5 Ag3 -127.88(3) . .
Ag1 Ag4 Ag5 Ag3 11.15(2) . .
C23 Ag4 Ag5 Ag7 121.0(2) . .
O6 Ag4 Ag5 Ag7 -76.29(16) . .
O3 Ag4 Ag5 Ag7 7.6(4) . .
Ag3 Ag4 Ag5 Ag7 -170.36(2) . .
Ag2 Ag4 Ag5 Ag7 130.18(3) . .
Ag6 Ag4 Ag5 Ag7 61.76(2) . .
Ag1 Ag4 Ag5 Ag7 -159.21(2) . .
C23 Ag4 Ag5 Ag6 59.2(2) . .
O6 Ag4 Ag5 Ag6 -138.05(16) . .
O3 Ag4 Ag5 Ag6 -54.1(4) . .
Ag3 Ag4 Ag5 Ag6 127.88(3) . .
Ag2 Ag4 Ag5 Ag6 68.42(3) . .
Ag1 Ag4 Ag5 Ag6 139.03(3) . .
O2 Ag3 Ag5 O1 -12.7(2) . .
O15 Ag3 Ag5 O1 79.2(2) . .
C15 Ag3 Ag5 O1 -143.0(4) 1_455 .
C23 Ag3 Ag5 O1 -127.0(3) . .
Ag4 Ag3 Ag5 O1 177.38(16) . .
Ag1 Ag3 Ag5 O1 164.86(16) . .
O2 Ag3 Ag5 O5 -116.4(2) . .
O15 Ag3 Ag5 O5 -24.51(19) . .
C15 Ag3 Ag5 O5 113.3(4) 1_455 .
C23 Ag3 Ag5 O5 129.3(3) . .
Ag4 Ag3 Ag5 O5 73.63(13) . .
Ag1 Ag3 Ag5 O5 61.11(13) . .
O2 Ag3 Ag5 C31 96.9(4) . .
O15 Ag3 Ag5 C31 -171.2(4) . .
C15 Ag3 Ag5 C31 -33.4(5) 1_455 .
C23 Ag3 Ag5 C31 -17.4(4) . .
Ag4 Ag3 Ag5 C31 -73.1(4) . .
Ag1 Ag3 Ag5 C31 -85.6(4) . .
O2 Ag3 Ag5 C23 114.3(3) . .
O15 Ag3 Ag5 C23 -153.8(3) . .
C15 Ag3 Ag5 C23 -16.0(4) 1_455 .
Ag4 Ag3 Ag5 C23 -55.7(2) . .
Ag1 Ag3 Ag5 C23 -68.2(2) . .
O2 Ag3 Ag5 Ag4 169.94(17) . .
O15 Ag3 Ag5 Ag4 -98.14(14) . .
C15 Ag3 Ag5 Ag4 39.7(3) 1_455 .
C23 Ag3 Ag5 Ag4 55.7(2) . .
Ag1 Ag3 Ag5 Ag4 -12.52(3) . .
O2 Ag3 Ag5 Ag7 -174.63(17) . .
O15 Ag3 Ag5 Ag7 -82.71(14) . .
C15 Ag3 Ag5 Ag7 55.1(3) 1_455 .
C23 Ag3 Ag5 Ag7 71.1(2) . .
Ag4 Ag3 Ag5 Ag7 15.43(4) . .
Ag1 Ag3 Ag5 Ag7 2.91(6) . .
O2 Ag3 Ag5 Ag6 122.87(17) . .
O15 Ag3 Ag5 Ag6 -145.21(14) . .
C15 Ag3 Ag5 Ag6 -7.4(3) 1_455 .
C23 Ag3 Ag5 Ag6 8.6(2) . .
Ag4 Ag3 Ag5 Ag6 -47.07(2) . .
Ag1 Ag3 Ag5 Ag6 -59.60(4) . .
C41 O12 Ag6 O9 -83.1(6) . .
C41 O12 Ag6 C23 161.2(6) . .
C41 O12 Ag6 C31 27.2(7) . .
C41 O12 Ag6 Ag8 -6.4(6) . .
C41 O12 Ag6 Ag5 96.0(6) . .
C41 O12 Ag6 Ag7 52.3(6) . .
C41 O12 Ag6 Ag4 129.5(6) . .
C39 O9 Ag6 O12 70.6(7) . .
C39 O9 Ag6 C23 -169.8(7) . .
C39 O9 Ag6 C31 -55.4(8) . .
C39 O9 Ag6 Ag8 -11.9(7) . .
C39 O9 Ag6 Ag5 -108.4(7) . .
C39 O9 Ag6 Ag7 -14.6(9) . .
C39 O9 Ag6 Ag4 149.3(6) . .
C24 C23 Ag6 O12 119.3(5) . .
Ag4 C23 Ag6 O12 -48.8(3) . .
Ag2 C23 Ag6 O12 30.0(4) . .
Ag5 C23 Ag6 O12 -124.5(2) . .
Ag3 C23 Ag6 O12 -106.1(6) . .
C24 C23 Ag6 O9 19.1(6) . .
Ag4 C23 Ag6 O9 -148.9(2) . .
Ag2 C23 Ag6 O9 -70.2(4) . .
Ag5 C23 Ag6 O9 135.3(2) . .
Ag3 C23 Ag6 O9 153.7(5) . .
C24 C23 Ag6 C31 -98.1(5) . .
Ag4 C23 Ag6 C31 93.8(3) . .
Ag2 C23 Ag6 C31 172.6(3) . .
Ag5 C23 Ag6 C31 18.1(3) . .
Ag3 C23 Ag6 C31 36.5(7) . .
C24 C23 Ag6 Ag8 -93.4(6) . .
Ag4 C23 Ag6 Ag8 98.5(5) . .
Ag2 C23 Ag6 Ag8 177.30(16) . .
Ag5 C23 Ag6 Ag8 22.8(6) . .
Ag3 C23 Ag6 Ag8 41.2(10) . .
C24 C23 Ag6 Ag5 -116.2(6) . .
Ag4 C23 Ag6 Ag5 75.74(19) . .
Ag2 C23 Ag6 Ag5 154.5(4) . .
Ag3 C23 Ag6 Ag5 18.4(5) . .
C24 C23 Ag6 Ag7 -142.8(5) . .
Ag4 C23 Ag6 Ag7 49.1(2) . .
Ag2 C23 Ag6 Ag7 127.9(2) . .
Ag5 C23 Ag6 Ag7 -26.63(19) . .
Ag3 C23 Ag6 Ag7 -8.2(6) . .
C24 C23 Ag6 Ag4 168.1(7) . .
Ag2 C23 Ag6 Ag4 78.8(3) . .
Ag5 C23 Ag6 Ag4 -75.74(19) . .
Ag3 C23 Ag6 Ag4 -57.4(5) . .
C32 C31 Ag6 O12 -150.5(5) . .
Ag7 C31 Ag6 O12 38.2(3) . .
Ag9 C31 Ag6 O12 -32.7(7) . .
Ag8 C31 Ag6 O12 -43.1(3) . .
Ag5 C31 Ag6 O12 120.9(2) . .
C32 C31 Ag6 O9 -50.9(6) . .
Ag7 C31 Ag6 O9 137.7(2) . .
Ag9 C31 Ag6 O9 66.9(6) . .
Ag8 C31 Ag6 O9 56.5(2) . .
Ag5 C31 Ag6 O9 -139.55(19) . .
C32 C31 Ag6 C23 70.3(6) . .
Ag7 C31 Ag6 C23 -101.1(3) . .
Ag9 C31 Ag6 C23 -171.9(5) . .
Ag8 C31 Ag6 C23 177.7(2) . .
Ag5 C31 Ag6 C23 -18.3(3) . .
C32 C31 Ag6 Ag8 -107.4(6) . .
Ag7 C31 Ag6 Ag8 81.3(2) . .
Ag9 C31 Ag6 Ag8 10.4(4) . .
Ag5 C31 Ag6 Ag8 164.0(2) . .
C32 C31 Ag6 Ag5 88.6(5) . .
Ag7 C31 Ag6 Ag5 -82.7(2) . .
Ag9 C31 Ag6 Ag5 -153.6(6) . .
Ag8 C31 Ag6 Ag5 -164.0(2) . .
C32 C31 Ag6 Ag7 171.3(7) . .
Ag9 C31 Ag6 Ag7 -70.9(5) . .
Ag8 C31 Ag6 Ag7 -81.3(2) . .
Ag5 C31 Ag6 Ag7 82.7(2) . .
C32 C31 Ag6 Ag4 115.5(5) . .
Ag7 C31 Ag6 Ag4 -55.8(2) . .
Ag9 C31 Ag6 Ag4 -126.7(5) . .
Ag8 C31 Ag6 Ag4 -137.07(10) . .
Ag5 C31 Ag6 Ag4 26.92(15) . .
O1 Ag5 Ag6 O12 179.2(3) . .
O5 Ag5 Ag6 O12 -15.4(3) . .
C31 Ag5 Ag6 O12 -105.8(3) . .
C23 Ag5 Ag6 O12 96.5(3) . .
Ag4 Ag5 Ag6 O12 41.8(2) . .
Ag3 Ag5 Ag6 O12 87.3(2) . .
Ag7 Ag5 Ag6 O12 -53.6(2) . .
O1 Ag5 Ag6 O9 -2.2(3) . .
O5 Ag5 Ag6 O9 163.2(3) . .
C31 Ag5 Ag6 O9 72.8(3) . .
C23 Ag5 Ag6 O9 -84.8(3) . .
Ag4 Ag5 Ag6 O9 -139.6(2) . .
Ag3 Ag5 Ag6 O9 -94.1(2) . .
Ag7 Ag5 Ag6 O9 125.0(2) . .
O1 Ag5 Ag6 C23 82.6(3) . .
O5 Ag5 Ag6 C23 -111.9(3) . .
C31 Ag5 Ag6 C23 157.7(3) . .
Ag4 Ag5 Ag6 C23 -54.7(2) . .
Ag3 Ag5 Ag6 C23 -9.2(2) . .
Ag7 Ag5 Ag6 C23 -150.1(2) . .
O1 Ag5 Ag6 C31 -75.0(3) . .
O5 Ag5 Ag6 C31 90.4(2) . .
C23 Ag5 Ag6 C31 -157.7(3) . .
Ag4 Ag5 Ag6 C31 147.6(2) . .
Ag3 Ag5 Ag6 C31 -166.9(2) . .
Ag7 Ag5 Ag6 C31 52.2(2) . .
O1 Ag5 Ag6 Ag8 -88.3(2) . .
O5 Ag5 Ag6 Ag8 77.21(14) . .
C31 Ag5 Ag6 Ag8 -13.2(2) . .
C23 Ag5 Ag6 Ag8 -170.9(2) . .
Ag4 Ag5 Ag6 Ag8 134.39(3) . .
Ag3 Ag5 Ag6 Ag8 179.92(2) . .
Ag7 Ag5 Ag6 Ag8 39.01(2) . .
O1 Ag5 Ag6 Ag7 -127.3(2) . .
O5 Ag5 Ag6 Ag7 38.20(14) . .
C31 Ag5 Ag6 Ag7 -52.2(2) . .
C23 Ag5 Ag6 Ag7 150.1(2) . .
Ag4 Ag5 Ag6 Ag7 95.37(3) . .
Ag3 Ag5 Ag6 Ag7 140.90(3) . .
O1 Ag5 Ag6 Ag4 137.4(2) . .
O5 Ag5 Ag6 Ag4 -57.18(14) . .
C31 Ag5 Ag6 Ag4 -147.6(2) . .
C23 Ag5 Ag6 Ag4 54.7(2) . .
Ag3 Ag5 Ag6 Ag4 45.53(2) . .
Ag7 Ag5 Ag6 Ag4 -95.37(3) . .
C23 Ag4 Ag6 O12 138.3(3) . .
O6 Ag4 Ag6 O12 -91.9(2) . .
O3 Ag4 Ag6 O12 11.1(2) . .
Ag5 Ag4 Ag6 O12 -150.77(15) . .
Ag3 Ag4 Ag6 O12 163.66(15) . .
Ag2 Ag4 Ag6 O12 91.42(15) . .
Ag1 Ag4 Ag6 O12 108.64(16) . .
C23 Ag4 Ag6 O9 59.3(4) . .
O6 Ag4 Ag6 O9 -170.8(3) . .
O3 Ag4 Ag6 O9 -67.9(3) . .
Ag5 Ag4 Ag6 O9 130.2(3) . .
Ag3 Ag4 Ag6 O9 84.7(3) . .
Ag2 Ag4 Ag6 O9 12.4(3) . .
Ag1 Ag4 Ag6 O9 29.7(3) . .
O6 Ag4 Ag6 C23 129.8(3) . .
O3 Ag4 Ag6 C23 -127.2(3) . .
Ag5 Ag4 Ag6 C23 70.9(3) . .
Ag3 Ag4 Ag6 C23 25.3(3) . .
Ag2 Ag4 Ag6 C23 -46.9(3) . .
Ag1 Ag4 Ag6 C23 -29.7(3) . .
C23 Ag4 Ag6 C31 -96.7(3) . .
O6 Ag4 Ag6 C31 33.1(2) . .
O3 Ag4 Ag6 C31 136.1(2) . .
Ag5 Ag4 Ag6 C31 -25.82(17) . .
Ag3 Ag4 Ag6 C31 -71.39(17) . .
Ag2 Ag4 Ag6 C31 -143.63(17) . .
Ag1 Ag4 Ag6 C31 -126.41(17) . .
C23 Ag4 Ag6 Ag8 -146.7(3) . .
O6 Ag4 Ag6 Ag8 -16.86(19) . .
O3 Ag4 Ag6 Ag8 86.13(15) . .
Ag5 Ag4 Ag6 Ag8 -75.77(4) . .
Ag3 Ag4 Ag6 Ag8 -121.34(3) . .
Ag2 Ag4 Ag6 Ag8 166.42(3) . .
Ag1 Ag4 Ag6 Ag8 -176.36(3) . .
C23 Ag4 Ag6 Ag5 -70.9(3) . .
O6 Ag4 Ag6 Ag5 58.91(18) . .
O3 Ag4 Ag6 Ag5 161.90(15) . .
Ag3 Ag4 Ag6 Ag5 -45.57(2) . .
Ag2 Ag4 Ag6 Ag5 -117.81(2) . .
Ag1 Ag4 Ag6 Ag5 -100.59(4) . .
C23 Ag4 Ag6 Ag7 -132.2(3) . .
O6 Ag4 Ag6 Ag7 -2.42(18) . .
O3 Ag4 Ag6 Ag7 100.57(14) . .
Ag5 Ag4 Ag6 Ag7 -61.33(2) . .
Ag3 Ag4 Ag6 Ag7 -106.90(2) . .
Ag2 Ag4 Ag6 Ag7 -179.14(2) . .
Ag1 Ag4 Ag6 Ag7 -161.92(4) . .
C32 C31 Ag7 N4 -103(4) . 2_666
Ag9 C31 Ag7 N4 154.7(8) . 2_666
Ag8 C31 Ag7 N4 80.4(10) . 2_666
Ag5 C31 Ag7 N4 -68.2(10) . 2_666
Ag6 C31 Ag7 N4 6.8(10) . 2_666
C32 C31 Ag7 O7 66(4) . .
Ag9 C31 Ag7 O7 -36.2(3) . .
Ag8 C31 Ag7 O7 -110.6(2) . .
Ag5 C31 Ag7 O7 100.8(2) . .
Ag6 C31 Ag7 O7 175.9(2) . .
C32 C31 Ag7 Ag8 177(4) . .
Ag9 C31 Ag7 Ag8 74.36(18) . .
Ag5 C31 Ag7 Ag8 -148.6(3) . .
Ag6 C31 Ag7 Ag8 -73.52(17) . .
C32 C31 Ag7 Ag5 -35(4) . .
Ag9 C31 Ag7 Ag5 -137.1(3) . .
Ag8 C31 Ag7 Ag5 148.6(3) . .
Ag6 C31 Ag7 Ag5 75.07(17) . .
C32 C31 Ag7 Ag6 -110(4) . .
Ag9 C31 Ag7 Ag6 147.9(3) . .
Ag8 C31 Ag7 Ag6 73.52(17) . .
Ag5 C31 Ag7 Ag6 -75.07(17) . .
C32 C31 Ag7 Ag9 103(4) . .
Ag8 C31 Ag7 Ag9 -74.36(18) . .
Ag5 C31 Ag7 Ag9 137.1(3) . .
Ag6 C31 Ag7 Ag9 -147.9(3) . .
C45 O7 Ag7 C31 57.1(9) . .
C45 O7 Ag7 N4 -126.0(8) . 2_666
C45 O7 Ag7 Ag8 -4.2(9) . .
C45 O7 Ag7 Ag5 116.0(8) . .
C45 O7 Ag7 Ag6 69.6(12) . .
C45 O7 Ag7 Ag9 27.3(7) . .
O1 Ag5 Ag7 C31 62.6(3) . .
O5 Ag5 Ag7 C31 150.4(3) . .
C23 Ag5 Ag7 C31 -89.1(3) . .
Ag4 Ag5 Ag7 C31 -129.8(2) . .
Ag3 Ag5 Ag7 C31 -143.4(2) . .
Ag6 Ag5 Ag7 C31 -65.6(2) . .
O1 Ag5 Ag7 N4 -134.5(3) . 2_666
O5 Ag5 Ag7 N4 -46.7(2) . 2_666
C31 Ag5 Ag7 N4 163.0(3) . 2_666
C23 Ag5 Ag7 N4 73.9(3) . 2_666
Ag4 Ag5 Ag7 N4 33.2(2) . 2_666
Ag3 Ag5 Ag7 N4 19.6(2) . 2_666
Ag6 Ag5 Ag7 N4 97.4(2) . 2_666
O1 Ag5 Ag7 O7 -38.9(3) . .
O5 Ag5 Ag7 O7 48.9(2) . .
C31 Ag5 Ag7 O7 -101.4(3) . .
C23 Ag5 Ag7 O7 169.5(2) . .
Ag4 Ag5 Ag7 O7 128.76(15) . .
Ag3 Ag5 Ag7 O7 115.19(15) . .
Ag6 Ag5 Ag7 O7 -167.03(15) . .
O1 Ag5 Ag7 Ag8 89.0(2) . .
O5 Ag5 Ag7 Ag8 176.85(13) . .
C31 Ag5 Ag7 Ag8 26.5(2) . .
C23 Ag5 Ag7 Ag8 -62.59(19) . .
Ag4 Ag5 Ag7 Ag8 -103.31(3) . .
Ag3 Ag5 Ag7 Ag8 -116.88(4) . .
Ag6 Ag5 Ag7 Ag8 -39.10(2) . .
O1 Ag5 Ag7 Ag6 128.1(2) . .
O5 Ag5 Ag7 Ag6 -144.05(13) . .
C31 Ag5 Ag7 Ag6 65.6(2) . .
C23 Ag5 Ag7 Ag6 -23.49(19) . .
Ag4 Ag5 Ag7 Ag6 -64.21(2) . .
Ag3 Ag5 Ag7 Ag6 -77.77(4) . .
O1 Ag5 Ag7 Ag9 30.2(2) . .
O5 Ag5 Ag7 Ag9 117.98(13) . .
C31 Ag5 Ag7 Ag9 -32.4(2) . .
C23 Ag5 Ag7 Ag9 -121.46(19) . .
Ag4 Ag5 Ag7 Ag9 -162.18(2) . .
Ag3 Ag5 Ag7 Ag9 -175.74(4) . .
Ag6 Ag5 Ag7 Ag9 -97.97(2) . .
O12 Ag6 Ag7 C31 -149.6(3) . .
O9 Ag6 Ag7 C31 -65.0(3) . .
C23 Ag6 Ag7 C31 91.3(3) . .
Ag8 Ag6 Ag7 C31 -68.0(2) . .
Ag5 Ag6 Ag7 C31 66.5(2) . .
Ag4 Ag6 Ag7 C31 124.0(2) . .
O12 Ag6 Ag7 N4 32.5(2) . 2_666
O9 Ag6 Ag7 N4 117.0(3) . 2_666
C23 Ag6 Ag7 N4 -86.6(3) . 2_666
C31 Ag6 Ag7 N4 -178.0(3) . 2_666
Ag8 Ag6 Ag7 N4 113.98(19) . 2_666
Ag5 Ag6 Ag7 N4 -111.48(19) . 2_666
Ag4 Ag6 Ag7 N4 -54.00(19) . 2_666
O12 Ag6 Ag7 O7 -164.1(7) . .
O9 Ag6 Ag7 O7 -79.5(7) . .
C23 Ag6 Ag7 O7 76.8(7) . .
C31 Ag6 Ag7 O7 -14.5(7) . .
Ag8 Ag6 Ag7 O7 -82.5(6) . .
Ag5 Ag6 Ag7 O7 52.0(6) . .
Ag4 Ag6 Ag7 O7 109.5(6) . .
O12 Ag6 Ag7 Ag8 -81.52(16) . .
O9 Ag6 Ag7 Ag8 3.0(2) . .
C23 Ag6 Ag7 Ag8 159.4(2) . .
C31 Ag6 Ag7 Ag8 68.0(2) . .
Ag5 Ag6 Ag7 Ag8 134.54(2) . .
Ag4 Ag6 Ag7 Ag8 -167.98(2) . .
O12 Ag6 Ag7 Ag5 143.95(16) . .
O9 Ag6 Ag7 Ag5 -131.5(2) . .
C23 Ag6 Ag7 Ag5 24.8(2) . .
C31 Ag6 Ag7 Ag5 -66.5(2) . .
Ag8 Ag6 Ag7 Ag5 -134.54(2) . .
Ag4 Ag6 Ag7 Ag5 57.479(19) . .
O12 Ag6 Ag7 Ag9 -124.60(16) . .
O9 Ag6 Ag7 Ag9 -40.0(2) . .
C23 Ag6 Ag7 Ag9 116.3(2) . .
C31 Ag6 Ag7 Ag9 24.9(2) . .
Ag8 Ag6 Ag7 Ag9 -43.09(2) . .
Ag5 Ag6 Ag7 Ag9 91.45(3) . .
Ag4 Ag6 Ag7 Ag9 148.93(2) . .
C39 O10 Ag8 O11 -79.6(6) . .
C39 O10 Ag8 C31 45.5(7) . .
C39 O10 Ag8 C15 151.8(6) . .
C39 O10 Ag8 Ag1 -168.6(5) . 1_655
C39 O10 Ag8 Ag7 -2.7(8) . .
C39 O10 Ag8 Ag6 0.2(6) . .
C39 O10 Ag8 Ag9 108.7(6) . .
C41 O11 Ag8 O10 71.8(7) . .
C41 O11 Ag8 C31 -52.1(7) . .
C41 O11 Ag8 C15 172.0(6) . .
C41 O11 Ag8 Ag1 -165.8(6) . 1_655
C41 O11 Ag8 Ag7 -77.0(6) . .
C41 O11 Ag8 Ag6 -13.7(6) . .
C41 O11 Ag8 Ag9 -116.6(6) . .
C32 C31 Ag8 O10 34.3(6) . .
Ag7 C31 Ag8 O10 -146.2(2) . .
Ag9 C31 Ag8 O10 125.1(2) . .
Ag5 C31 Ag8 O10 -87.2(5) . .
Ag6 C31 Ag8 O10 -60.9(2) . .
C32 C31 Ag8 O11 144.2(5) . .
Ag7 C31 Ag8 O11 -36.3(3) . .
Ag9 C31 Ag8 O11 -124.9(2) . .
Ag5 C31 Ag8 O11 22.8(6) . .
Ag6 C31 Ag8 O11 49.0(3) . .
C32 C31 Ag8 C15 -69.8(6) . .
Ag7 C31 Ag8 C15 109.7(2) . .
Ag9 C31 Ag8 C15 21.0(2) . .
Ag5 C31 Ag8 C15 168.8(5) . .
Ag6 C31 Ag8 C15 -165.01(19) . .
C32 C31 Ag8 Ag1 -115.2(5) . 1_655
Ag7 C31 Ag8 Ag1 64.3(2) . 1_655
Ag9 C31 Ag8 Ag1 -24.34(18) . 1_655
Ag5 C31 Ag8 Ag1 123.4(5) . 1_655
Ag6 C31 Ag8 Ag1 149.61(8) . 1_655
C32 C31 Ag8 Ag7 -179.5(7) . .
Ag9 C31 Ag8 Ag7 -88.7(2) . .
Ag5 C31 Ag8 Ag7 59.1(4) . .
Ag6 C31 Ag8 Ag7 85.29(19) . .
C32 C31 Ag8 Ag6 95.2(6) . .
Ag7 C31 Ag8 Ag6 -85.29(19) . .
Ag9 C31 Ag8 Ag6 -173.9(2) . .
Ag5 C31 Ag8 Ag6 -26.2(4) . .
C32 C31 Ag8 Ag9 -90.8(6) . .
Ag7 C31 Ag8 Ag9 88.7(2) . .
Ag5 C31 Ag8 Ag9 147.7(6) . .
Ag6 C31 Ag8 Ag9 173.9(2) . .
C16 C15 Ag8 O10 -47.2(6) . .
Ag1 C15 Ag8 O10 130.1(2) 1_655 .
Ag3 C15 Ag8 O10 169.7(11) 1_655 .
Ag9 C15 Ag8 O10 -141.4(2) . .
C16 C15 Ag8 O11 -144.8(5) . .
Ag1 C15 Ag8 O11 32.5(4) 1_655 .
Ag3 C15 Ag8 O11 72.1(11) 1_655 .
Ag9 C15 Ag8 O11 121.0(2) . .
C16 C15 Ag8 C31 73.3(6) . .
Ag1 C15 Ag8 C31 -109.4(2) 1_655 .
Ag3 C15 Ag8 C31 -69.9(11) 1_655 .
Ag9 C15 Ag8 C31 -21.0(2) . .
C16 C15 Ag8 Ag1 -177.3(7) . 1_655
Ag3 C15 Ag8 Ag1 39.5(9) 1_655 1_655
Ag9 C15 Ag8 Ag1 88.4(2) . 1_655
C16 C15 Ag8 Ag7 118.7(5) . .
Ag1 C15 Ag8 Ag7 -63.9(2) 1_655 .
Ag3 C15 Ag8 Ag7 -24.4(11) 1_655 .
Ag9 C15 Ag8 Ag7 24.5(2) . .
C16 C15 Ag8 Ag6 47.1(8) . .
Ag1 C15 Ag8 Ag6 -135.5(2) 1_655 .
Ag3 C15 Ag8 Ag6 -96.0(11) 1_655 .
Ag9 C15 Ag8 Ag6 -47.1(4) . .
C16 C15 Ag8 Ag9 94.2(6) . .
Ag1 C15 Ag8 Ag9 -88.4(2) 1_655 .
Ag3 C15 Ag8 Ag9 -48.9(10) 1_655 .
C31 Ag7 Ag8 O10 68.9(4) . .
N4 Ag7 Ag8 O10 -92.5(4) 2_666 .
O7 Ag7 Ag8 O10 165.8(4) . .
Ag5 Ag7 Ag8 O10 42.7(3) . .
Ag6 Ag7 Ag8 O10 3.3(3) . .
Ag9 Ag7 Ag8 O10 131.0(3) . .
C31 Ag7 Ag8 O11 148.7(3) . .
N4 Ag7 Ag8 O11 -12.8(2) 2_666 .
O7 Ag7 Ag8 O11 -114.5(2) . .
Ag5 Ag7 Ag8 O11 122.47(14) . .
Ag6 Ag7 Ag8 O11 82.98(14) . .
Ag9 Ag7 Ag8 O11 -149.23(14) . .
N4 Ag7 Ag8 C31 -161.5(3) 2_666 .
O7 Ag7 Ag8 C31 96.9(3) . .
Ag5 Ag7 Ag8 C31 -26.2(2) . .
Ag6 Ag7 Ag8 C31 -65.7(2) . .
Ag9 Ag7 Ag8 C31 62.1(2) . .
C31 Ag7 Ag8 C15 -83.7(3) . .
N4 Ag7 Ag8 C15 114.8(3) 2_666 .
O7 Ag7 Ag8 C15 13.2(3) . .
Ag5 Ag7 Ag8 C15 -109.89(19) . .
Ag6 Ag7 Ag8 C15 -149.38(19) . .
Ag9 Ag7 Ag8 C15 -21.59(19) . .
C31 Ag7 Ag8 Ag1 -122.9(2) . 1_655
N4 Ag7 Ag8 Ag1 75.64(19) 2_666 1_655
O7 Ag7 Ag8 Ag1 -26.03(19) . 1_655
Ag5 Ag7 Ag8 Ag1 -149.07(2) . 1_655
Ag6 Ag7 Ag8 Ag1 171.44(3) . 1_655
Ag9 Ag7 Ag8 Ag1 -60.77(2) . 1_655
C31 Ag7 Ag8 Ag6 65.7(2) . .
N4 Ag7 Ag8 Ag6 -95.79(19) 2_666 .
O7 Ag7 Ag8 Ag6 162.54(19) . .
Ag5 Ag7 Ag8 Ag6 39.49(2) . .
Ag9 Ag7 Ag8 Ag6 127.79(3) . .
C31 Ag7 Ag8 Ag9 -62.1(2) . .
N4 Ag7 Ag8 Ag9 136.41(19) 2_666 .
O7 Ag7 Ag8 Ag9 34.75(19) . .
Ag5 Ag7 Ag8 Ag9 -88.30(3) . .
Ag6 Ag7 Ag8 Ag9 -127.79(3) . .
O12 Ag6 Ag8 O10 -85.1(2) . .
O9 Ag6 Ag8 O10 3.9(2) . .
C23 Ag6 Ag8 O10 123.7(5) . .
C31 Ag6 Ag8 O10 129.4(3) . .
Ag5 Ag6 Ag8 O10 142.47(16) . .
Ag7 Ag6 Ag8 O10 -178.29(16) . .
Ag4 Ag6 Ag8 O10 -161.77(16) . .
O12 Ag6 Ag8 O11 7.4(2) . .
O9 Ag6 Ag8 O11 96.3(2) . .
C23 Ag6 Ag8 O11 -143.9(5) . .
C31 Ag6 Ag8 O11 -138.2(3) . .
Ag5 Ag6 Ag8 O11 -125.12(17) . .
Ag7 Ag6 Ag8 O11 -85.88(17) . .
Ag4 Ag6 Ag8 O11 -69.36(17) . .
O12 Ag6 Ag8 C31 145.6(3) . .
O9 Ag6 Ag8 C31 -125.5(3) . .
C23 Ag6 Ag8 C31 -5.7(5) . .
Ag5 Ag6 Ag8 C31 13.1(2) . .
Ag7 Ag6 Ag8 C31 52.3(2) . .
Ag4 Ag6 Ag8 C31 68.8(2) . .
O12 Ag6 Ag8 C15 177.8(4) . .
O9 Ag6 Ag8 C15 -93.2(4) . .
C23 Ag6 Ag8 C15 26.6(6) . .
C31 Ag6 Ag8 C15 32.3(4) . .
Ag5 Ag6 Ag8 C15 45.3(4) . .
Ag7 Ag6 Ag8 C15 84.6(4) . .
Ag4 Ag6 Ag8 C15 101.1(4) . .
O12 Ag6 Ag8 Ag1 76.03(18) . 1_655
O9 Ag6 Ag8 Ag1 165.00(18) . 1_655
C23 Ag6 Ag8 Ag1 -75.2(5) . 1_655
C31 Ag6 Ag8 Ag1 -69.5(2) . 1_655
Ag5 Ag6 Ag8 Ag1 -56.45(6) . 1_655
Ag7 Ag6 Ag8 Ag1 -17.21(5) . 1_655
Ag4 Ag6 Ag8 Ag1 -0.69(7) . 1_655
O12 Ag6 Ag8 Ag7 93.24(17) . .
O9 Ag6 Ag8 Ag7 -177.79(17) . .
C23 Ag6 Ag8 Ag7 -58.0(5) . .
C31 Ag6 Ag8 Ag7 -52.3(2) . .
Ag5 Ag6 Ag8 Ag7 -39.24(2) . .
Ag4 Ag6 Ag8 Ag7 16.52(3) . .
O12 Ag6 Ag8 Ag9 140.58(17) . .
O9 Ag6 Ag8 Ag9 -130.45(17) . .
C23 Ag6 Ag8 Ag9 -10.7(5) . .
C31 Ag6 Ag8 Ag9 -5.0(2) . .
Ag5 Ag6 Ag8 Ag9 8.10(3) . .
Ag7 Ag6 Ag8 Ag9 47.34(2) . .
Ag4 Ag6 Ag8 Ag9 63.86(4) . .
C45 O8 Ag9 O13 -102.1(7) . .
C45 O8 Ag9 C31 3.5(8) . .
C45 O8 Ag9 C15 129.9(6) . .
C45 O8 Ag9 Ag8 71.4(7) . .
C45 O8 Ag9 Ag1 103.6(7) . 1_655
C45 O8 Ag9 Ag7 20.9(6) . .
C53 O13 Ag9 O8 -56.7(15) . .
C53 O13 Ag9 C31 173.2(15) . .
C53 O13 Ag9 C15 56.4(16) . .
C53 O13 Ag9 Ag8 133.1(14) . .
C53 O13 Ag9 Ag1 1.7(17) . 1_655
C53 O13 Ag9 Ag7 -146.1(14) . .
C32 C31 Ag9 O8 -145.1(5) . .
Ag7 C31 Ag9 O8 26.1(4) . .
Ag8 C31 Ag9 O8 106.3(3) . .
Ag5 C31 Ag9 O8 -46.7(6) . .
Ag6 C31 Ag9 O8 95.9(6) . .
C32 C31 Ag9 O13 -44.7(6) . .
Ag7 C31 Ag9 O13 126.4(3) . .
Ag8 C31 Ag9 O13 -153.4(2) . .
Ag5 C31 Ag9 O13 53.7(5) . .
Ag6 C31 Ag9 O13 -163.7(5) . .
C32 C31 Ag9 C15 86.9(6) . .
Ag7 C31 Ag9 C15 -102.0(3) . .
Ag8 C31 Ag9 C15 -21.8(2) . .
Ag5 C31 Ag9 C15 -174.7(4) . .
Ag6 C31 Ag9 C15 -32.1(6) . .
C32 C31 Ag9 Ag8 108.7(6) . .
Ag7 C31 Ag9 Ag8 -80.2(2) . .
Ag5 C31 Ag9 Ag8 -152.9(5) . .
Ag6 C31 Ag9 Ag8 -10.3(4) . .
C32 C31 Ag9 Ag1 130.9(5) . 1_655
Ag7 C31 Ag9 Ag1 -57.9(2) . 1_655
Ag8 C31 Ag9 Ag1 22.27(17) . 1_655
Ag5 C31 Ag9 Ag1 -130.7(4) . 1_655
Ag6 C31 Ag9 Ag1 12.0(6) . 1_655
C32 C31 Ag9 Ag7 -171.1(7) . .
Ag8 C31 Ag9 Ag7 80.2(2) . .
Ag5 C31 Ag9 Ag7 -72.7(4) . .
Ag6 C31 Ag9 Ag7 69.9(5) . .
C16 C15 Ag9 O8 141.2(5) . .
Ag1 C15 Ag9 O8 -39.3(3) 1_655 .
Ag3 C15 Ag9 O8 47.6(3) 1_655 .
Ag8 C15 Ag9 O8 -118.1(2) . .
C16 C15 Ag9 O13 36.7(6) . .
Ag1 C15 Ag9 O13 -143.7(3) 1_655 .
Ag3 C15 Ag9 O13 -56.8(4) 1_655 .
Ag8 C15 Ag9 O13 137.5(3) . .
C16 C15 Ag9 C31 -79.0(5) . .
Ag1 C15 Ag9 C31 100.5(2) 1_655 .
Ag3 C15 Ag9 C31 -172.5(2) 1_655 .
Ag8 C15 Ag9 C31 21.7(2) . .
C16 C15 Ag9 Ag8 -100.7(5) . .
Ag1 C15 Ag9 Ag8 78.8(2) 1_655 .
Ag3 C15 Ag9 Ag8 165.8(3) 1_655 .
C16 C15 Ag9 Ag1 -179.5(7) . 1_655
Ag3 C15 Ag9 Ag1 86.9(3) 1_655 1_655
Ag8 C15 Ag9 Ag1 -78.8(2) . 1_655
C16 C15 Ag9 Ag7 -123.4(5) . .
Ag1 C15 Ag9 Ag7 56.1(2) 1_655 .
Ag3 C15 Ag9 Ag7 143.04(15) 1_655 .
Ag8 C15 Ag9 Ag7 -22.73(18) . .
O10 Ag8 Ag9 O8 148.2(3) . .
O11 Ag8 Ag9 O8 -20.2(3) . .
C31 Ag8 Ag9 O8 -117.0(3) . .
C15 Ag8 Ag9 O8 89.4(3) . .
Ag1 Ag8 Ag9 O8 37.59(19) 1_655 .
Ag7 Ag8 Ag9 O8 -65.05(19) . .
Ag6 Ag8 Ag9 O8 -111.87(19) . .
O10 Ag8 Ag9 O13 -43.6(4) . .
O11 Ag8 Ag9 O13 148.1(4) . .
C31 Ag8 Ag9 O13 51.3(4) . .
C15 Ag8 Ag9 O13 -102.3(4) . .
Ag1 Ag8 Ag9 O13 -154.2(4) 1_655 .
Ag7 Ag8 Ag9 O13 103.2(4) . .
Ag6 Ag8 Ag9 O13 56.4(4) . .
O10 Ag8 Ag9 C31 -94.9(3) . .
O11 Ag8 Ag9 C31 96.8(3) . .
C15 Ag8 Ag9 C31 -153.6(3) . .
Ag1 Ag8 Ag9 C31 154.6(2) 1_655 .
Ag7 Ag8 Ag9 C31 51.9(2) . .
Ag6 Ag8 Ag9 C31 5.1(2) . .
O10 Ag8 Ag9 C15 58.7(3) . .
O11 Ag8 Ag9 C15 -109.6(3) . .
C31 Ag8 Ag9 C15 153.6(3) . .
Ag1 Ag8 Ag9 C15 -51.8(2) 1_655 .
Ag7 Ag8 Ag9 C15 -154.5(2) . .
Ag6 Ag8 Ag9 C15 158.7(2) . .
O10 Ag8 Ag9 Ag1 110.6(2) . 1_655
O11 Ag8 Ag9 Ag1 -57.8(2) . 1_655
C31 Ag8 Ag9 Ag1 -154.6(2) . 1_655
C15 Ag8 Ag9 Ag1 51.8(2) . 1_655
Ag7 Ag8 Ag9 Ag1 -102.64(3) . 1_655
Ag6 Ag8 Ag9 Ag1 -149.46(3) . 1_655
O10 Ag8 Ag9 Ag7 -146.8(2) . .
O11 Ag8 Ag9 Ag7 44.9(2) . .
C31 Ag8 Ag9 Ag7 -51.9(2) . .
C15 Ag8 Ag9 Ag7 154.5(2) . .
Ag1 Ag8 Ag9 Ag7 102.64(3) 1_655 .
Ag6 Ag8 Ag9 Ag7 -46.82(2) . .
C31 Ag7 Ag9 O8 -160.0(3) . .
N4 Ag7 Ag9 O8 31.3(4) 2_666 .
O7 Ag7 Ag9 O8 -16.6(3) . .
Ag8 Ag7 Ag9 O8 130.6(2) . .
Ag5 Ag7 Ag9 O8 -125.9(2) . .
Ag6 Ag7 Ag9 O8 173.9(2) . .
C31 Ag7 Ag9 O13 -69.8(4) . .
N4 Ag7 Ag9 O13 121.5(4) 2_666 .
O7 Ag7 Ag9 O13 73.6(3) . .
Ag8 Ag7 Ag9 O13 -139.2(3) . .
Ag5 Ag7 Ag9 O13 -35.7(3) . .
Ag6 Ag7 Ag9 O13 -95.9(3) . .
N4 Ag7 Ag9 C31 -168.6(4) 2_666 .
O7 Ag7 Ag9 C31 143.4(3) . .
Ag8 Ag7 Ag9 C31 -69.4(3) . .
Ag5 Ag7 Ag9 C31 34.1(3) . .
Ag6 Ag7 Ag9 C31 -26.0(3) . .
C31 Ag7 Ag9 C15 91.0(3) . .
N4 Ag7 Ag9 C15 -77.7(3) 2_666 .
O7 Ag7 Ag9 C15 -125.6(3) . .
Ag8 Ag7 Ag9 C15 21.59(18) . .
Ag5 Ag7 Ag9 C15 125.12(18) . .
Ag6 Ag7 Ag9 C15 64.94(18) . .
C31 Ag7 Ag9 Ag8 69.4(3) . .
N4 Ag7 Ag9 Ag8 -99.2(3) 2_666 .
O7 Ag7 Ag9 Ag8 -147.2(2) . .
Ag5 Ag7 Ag9 Ag8 103.53(3) . .
Ag6 Ag7 Ag9 Ag8 43.36(2) . .
C31 Ag7 Ag9 Ag1 125.4(3) . 1_655
N4 Ag7 Ag9 Ag1 -43.3(3) 2_666 1_655
O7 Ag7 Ag9 Ag1 -91.2(2) . 1_655
Ag8 Ag7 Ag9 Ag1 55.97(2) . 1_655
Ag5 Ag7 Ag9 Ag1 159.50(2) . 1_655
Ag6 Ag7 Ag9 Ag1 99.33(2) . 1_655
